data_4105387
loop_
_publ_author_name
'Swagat K. Mohapatra'
'Susanne B\"uschel'
'Constantin Daniliuc'
'Peter G. Jones'
'Matthias Tamm'

_publ_section_title
;
 Selective Lithiation and Phosphane-Functionalization of
 [(\h7-C7H7)Ti(\h5-C5H5)] (Troticene) and Its Use for the Preparation of
 Early-Late Heterobimetallic Complexes
;
_journal_name_full 'Journal of the American Chemical Society'
_journal_page_first 17014
_journal_page_last 17023
_journal_paper_doi 10.1021/ja9080056
_journal_volume 131
_journal_year 2009
_chemical_formula_sum 'C49 H74 Li4 N6 Ti2'
_chemical_formula_weight 870.70
_chemical_name_systematic
;
 ?
;
_space_group_IT_number 2
_symmetry_cell_setting triclinic
_symmetry_space_group_name_Hall '-P 1'
_symmetry_space_group_name_H-M 'P -1'
_atom_sites_solution_hydrogens geom
_atom_sites_solution_primary direct
_atom_sites_solution_secondary difmap
_audit_creation_method SHELXL-97
_cell_angle_alpha 90.282(2)
_cell_angle_beta 94.171(4)
_cell_angle_gamma 101.030(2)
_cell_formula_units_Z 2
_cell_length_a 12.0047(4)
_cell_length_b 12.0319(4)
_cell_length_c 17.3320(6)
_cell_measurement_reflns_used 14145
_cell_measurement_temperature 100(2)
_cell_measurement_theta_max 29.1538
_cell_measurement_theta_min 2.0166
_cell_volume 2450.22(14)
_computing_cell_refinement
;
CrysAlis RED, Oxford Diffraction Ltd.,
Version 1.171.33.32 (release 27-01-2009 CrysAlis171 .NET)
(compiled Jan 27 2009,14:17:37)
;
_computing_data_collection
;
CrysAlis CCD, Oxford Diffraction Ltd.,
Version 1.171.33.32 (release 27-01-2009 CrysAlis171 .NET)
(compiled Jan 27 2009,14:17:37)
;
_computing_data_reduction
;
CrysAlis RED, Oxford Diffraction Ltd.,
Version 1.171.33.32 (release 27-01-2009 CrysAlis171 .NET)
(compiled Jan 27 2009,14:17:37)
;
_computing_molecular_graphics 'BRUKER XP'
_computing_publication_material SHELXL-97
_computing_structure_refinement 'SHELXL-97 (Sheldrick, 1997)'
_computing_structure_solution 'SHELXS-97 (Sheldrick, 1990)'
_diffrn_ambient_temperature 100(2)
_diffrn_detector_area_resol_mean 16.1419
_diffrn_measured_fraction_theta_full 0.990
_diffrn_measured_fraction_theta_max 0.990
_diffrn_measurement_device_type 'Goniometer KM4/Xcalibur, detector: Eos'
_diffrn_measurement_method '\w scans'
_diffrn_radiation_monochromator graphite
_diffrn_radiation_source 'Enhance (Mo) X-ray Source'
_diffrn_radiation_type 'Mo K\a'
_diffrn_radiation_wavelength 0.71073
_diffrn_reflns_av_R_equivalents 0.0559
_diffrn_reflns_av_sigmaI/netI 0.1121
_diffrn_reflns_limit_h_max 15
_diffrn_reflns_limit_h_min -15
_diffrn_reflns_limit_k_max 15
_diffrn_reflns_limit_k_min -15
_diffrn_reflns_limit_l_max 22
_diffrn_reflns_limit_l_min -22
_diffrn_reflns_number 63649
_diffrn_reflns_theta_full 27.48
_diffrn_reflns_theta_max 27.48
_diffrn_reflns_theta_min 2.02
_exptl_absorpt_coefficient_mu 0.364
_exptl_absorpt_correction_type none
_exptl_crystal_colour 'dark blue'
_exptl_crystal_density_diffrn 1.180
_exptl_crystal_description prism
_exptl_crystal_F_000 932
_exptl_crystal_size_max 0.15
_exptl_crystal_size_mid 0.10
_exptl_crystal_size_min 0.10
_refine_diff_density_max 0.370
_refine_diff_density_min -0.343
_refine_diff_density_rms 0.042
_refine_ls_extinction_method none
_refine_ls_goodness_of_fit_ref 0.764
_refine_ls_hydrogen_treatment
;
The hydrogens of the five- and seven-membered rings were refined freely.
The hydrogens of the methyl groups were refined using rigid groups,
other H atoms were included using a riding model.
;
_refine_ls_matrix_type full
_refine_ls_number_parameters 641
_refine_ls_number_reflns 11139
_refine_ls_number_restraints 0
_refine_ls_restrained_S_all 0.764
_refine_ls_R_factor_all 0.0745
_refine_ls_R_factor_gt 0.0331
_refine_ls_shift/su_max 0.001
_refine_ls_shift/su_mean 0.000
_refine_ls_structure_factor_coef Fsqd
_refine_ls_weighting_details 'calc w=1/[\s^2^(Fo^2^)+(0.0197P)^2^] where P=(Fo^2^+2Fc^2^)/3'
_refine_ls_weighting_scheme calc
_refine_ls_wR_factor_gt 0.0506
_refine_ls_wR_factor_ref 0.0537
_reflns_number_gt 6400
_reflns_number_total 11139
_reflns_threshold_expression >2sigma(I)
_cod_data_source_file ja9080056_si_001.cif
_cod_data_source_block swag01
_cod_database_code 4105387

loop_
_symmetry_equiv_pos_as_xyz
'x, y, z'
'-x, -y, -z'

loop_
_atom_site_label
_atom_site_type_symbol
_atom_site_fract_x
_atom_site_fract_y
_atom_site_fract_z
_atom_site_U_iso_or_equiv
_atom_site_adp_type
_atom_site_occupancy
_atom_site_symmetry_multiplicity
_atom_site_calc_flag
_atom_site_refinement_flags
Ti1 Ti 0.29762(2) 0.33353(2) 0.091658(16) 0.01461(8) Uani 1 1 d .
Ti2 Ti 0.33558(2) 0.25095(2) 0.452238(16) 0.01567(8) Uani 1 1 d .
Li1 Li 0.4286(2) 0.5367(2) 0.03658(16) 0.0253(7) Uani 1 1 d .
Li2 Li 0.3115(2) 0.7008(2) 0.09633(15) 0.0187(6) Uani 1 1 d .
Li3 Li 0.5374(2) 0.4182(2) 0.47344(19) 0.0374(8) Uani 1 1 d .
Li4 Li 0.6969(2) 0.3065(2) 0.40620(15) 0.0201(6) Uani 1 1 d .
N1 N 0.22186(10) 0.75390(10) -0.00190(7) 0.0182(3) Uani 1 1 d .
N2 N 0.20038(10) 0.76423(10) 0.16489(7) 0.0174(3) Uani 1 1 d .
N3 N 0.44402(10) 0.82374(10) 0.15162(7) 0.0180(3) Uani 1 1 d .
N4 N 0.80056(10) 0.26398(10) 0.50055(7) 0.0170(3) Uani 1 1 d .
N5 N 0.74883(10) 0.18115(10) 0.33939(7) 0.0171(3) Uani 1 1 d .
N6 N 0.77899(10) 0.42573(10) 0.32814(7) 0.0174(3) Uani 1 1 d .
C1 C 0.43974(14) 0.35449(12) 0.01730(9) 0.0201(4) Uani 1 1 d .
C2 C 0.33407(15) 0.32897(14) -0.02928(10) 0.0234(4) Uani 1 1 d .
H2 H 0.3239(12) 0.3781(12) -0.0685(8) 0.023(5) Uiso 1 1 d .
C3 C 0.23217(15) 0.24746(14) -0.02003(10) 0.0243(4) Uani 1 1 d .
H3 H 0.1681(13) 0.2558(11) -0.0521(8) 0.025(5) Uiso 1 1 d .
C4 C 0.21248(15) 0.16738(13) 0.03907(10) 0.0239(4) Uani 1 1 d .
H4 H 0.1360(12) 0.1286(11) 0.0398(8) 0.014(4) Uiso 1 1 d .
C5 C 0.28660(15) 0.14867(13) 0.10299(11) 0.0225(4) Uani 1 1 d .
H5 H 0.2525(12) 0.1018(11) 0.1409(8) 0.018(4) Uiso 1 1 d .
C6 C 0.40033(15) 0.20378(13) 0.12343(10) 0.0220(4) Uani 1 1 d .
H6 H 0.4314(12) 0.1834(11) 0.1709(8) 0.018(4) Uiso 1 1 d .
C7 C 0.46681(14) 0.29443(13) 0.08467(10) 0.0207(4) Uani 1 1 d .
H7 H 0.5329(11) 0.3238(10) 0.1129(7) 0.002(4) Uiso 1 1 d .
C8 C 0.29266(12) 0.52171(11) 0.11397(9) 0.0150(4) Uani 1 1 d .
C9 C 0.32667(14) 0.47414(12) 0.18548(9) 0.0169(4) Uani 1 1 d .
H9 H 0.3994(12) 0.4938(11) 0.2107(8) 0.016(4) Uiso 1 1 d .
C10 C 0.24029(14) 0.38861(13) 0.21078(10) 0.0182(4) Uani 1 1 d .
H10 H 0.2449(11) 0.3479(11) 0.2525(8) 0.012(4) Uiso 1 1 d .
C11 C 0.14683(14) 0.38007(13) 0.15686(10) 0.0198(4) Uani 1 1 d .
H11 H 0.0728(12) 0.3268(11) 0.1576(7) 0.014(4) Uiso 1 1 d .
C12 C 0.17789(14) 0.45994(12) 0.09872(10) 0.0178(4) Uani 1 1 d .
H12 H 0.1267(11) 0.4662(10) 0.0533(8) 0.011(4) Uiso 1 1 d .
C13 C 0.19526(14) 0.66730(13) -0.06437(9) 0.0275(4) Uani 1 1 d .
H13A H 0.1590 0.5950 -0.0433 0.041 Uiso 1 1 calc R
H13B H 0.2657 0.6583 -0.0868 0.041 Uiso 1 1 calc R
H13C H 0.1434 0.6910 -0.1045 0.041 Uiso 1 1 calc R
C14 C 0.28065(14) 0.85945(13) -0.03452(9) 0.0277(4) Uani 1 1 d .
H14A H 0.2328 0.8815 -0.0778 0.042 Uiso 1 1 calc R
H14B H 0.3529 0.8479 -0.0530 0.042 Uiso 1 1 calc R
H14C H 0.2955 0.9194 0.0055 0.042 Uiso 1 1 calc R
C15 C 0.11577(13) 0.76792(14) 0.03159(10) 0.0262(4) Uani 1 1 d .
H15A H 0.0673 0.6925 0.0376 0.031 Uiso 1 1 calc R
H15B H 0.0735 0.8118 -0.0042 0.031 Uiso 1 1 calc R
C16 C 0.13972(14) 0.82837(13) 0.10951(9) 0.0256(4) Uani 1 1 d .
H16A H 0.1864 0.9047 0.1034 0.031 Uiso 1 1 calc R
H16B H 0.0670 0.8377 0.1299 0.031 Uiso 1 1 calc R
C17 C 0.11951(13) 0.67896(12) 0.20359(9) 0.0261(4) Uani 1 1 d .
H17A H 0.0744 0.7171 0.2362 0.039 Uiso 1 1 calc R
H17B H 0.1615 0.6317 0.2358 0.039 Uiso 1 1 calc R
H17C H 0.0687 0.6313 0.1646 0.039 Uiso 1 1 calc R
C18 C 0.27535(13) 0.83846(13) 0.22297(9) 0.0249(4) Uani 1 1 d .
H18A H 0.2961 0.7923 0.2669 0.030 Uiso 1 1 calc R
H18B H 0.2335 0.8944 0.2430 0.030 Uiso 1 1 calc R
C19 C 0.38309(13) 0.90070(12) 0.19002(9) 0.0237(4) Uani 1 1 d .
H19A H 0.3632 0.9566 0.1523 0.028 Uiso 1 1 calc R
H19B H 0.4340 0.9427 0.2324 0.028 Uiso 1 1 calc R
C20 C 0.49789(13) 0.75676(13) 0.20851(9) 0.0271(4) Uani 1 1 d .
H20A H 0.5509 0.8078 0.2445 0.041 Uiso 1 1 calc R
H20B H 0.5395 0.7075 0.1817 0.041 Uiso 1 1 calc R
H20C H 0.4392 0.7103 0.2373 0.041 Uiso 1 1 calc R
C21 C 0.53352(13) 0.89089(12) 0.10766(10) 0.0263(4) Uani 1 1 d .
H21A H 0.4990 0.9379 0.0705 0.039 Uiso 1 1 calc R
H21B H 0.5718 0.8397 0.0798 0.039 Uiso 1 1 calc R
H21C H 0.5891 0.9396 0.1435 0.039 Uiso 1 1 calc R
C22 C 0.35778(14) 0.42250(13) 0.50094(11) 0.0288(5) Uani 1 1 d .
C23 C 0.37138(17) 0.34500(18) 0.56134(12) 0.0359(5) Uani 1 1 d .
H23 H 0.4366(14) 0.3612(13) 0.5936(9) 0.039(5) Uiso 1 1 d .
C24 C 0.30884(18) 0.23584(18) 0.57684(11) 0.0375(5) Uani 1 1 d .
H24 H 0.3446(15) 0.1922(14) 0.6148(10) 0.051(6) Uiso 1 1 d .
C25 C 0.20956(17) 0.17782(16) 0.53484(12) 0.0329(5) Uani 1 1 d .
H25 H 0.1881(14) 0.1032(14) 0.5478(10) 0.047(6) Uiso 1 1 d .
C26 C 0.15056(15) 0.21171(15) 0.46831(12) 0.0284(5) Uani 1 1 d .
H26 H 0.0936(13) 0.1540(13) 0.4445(9) 0.038(5) Uiso 1 1 d .
C27 C 0.17483(14) 0.31285(15) 0.42641(11) 0.0256(4) Uani 1 1 d .
H27 H 0.1308(13) 0.3130(12) 0.3779(9) 0.031(5) Uiso 1 1 d .
C28 C 0.26690(15) 0.40593(14) 0.44230(11) 0.0260(4) Uani 1 1 d .
H28 H 0.2680(12) 0.4583(12) 0.4007(8) 0.026(5) Uiso 1 1 d .
C29 C 0.51723(12) 0.25682(12) 0.41436(9) 0.0164(4) Uani 1 1 d .
C30 C 0.47608(13) 0.14669(13) 0.44525(10) 0.0193(4) Uani 1 1 d .
H30 H 0.5070(11) 0.1174(10) 0.4938(8) 0.011(4) Uiso 1 1 d .
C31 C 0.38168(13) 0.08622(13) 0.39924(10) 0.0192(4) Uani 1 1 d .
H31 H 0.3394(11) 0.0139(11) 0.4087(8) 0.016(4) Uiso 1 1 d .
C32 C 0.36017(13) 0.15520(13) 0.33729(10) 0.0185(4) Uani 1 1 d .
H32 H 0.3023(12) 0.1386(11) 0.2977(8) 0.015(4) Uiso 1 1 d .
C33 C 0.44189(13) 0.25671(13) 0.34613(9) 0.0168(4) Uani 1 1 d .
H33 H 0.4426(11) 0.3150(11) 0.3116(8) 0.013(4) Uiso 1 1 d .
C34 C 0.74148(14) 0.25346(13) 0.57229(9) 0.0253(4) Uani 1 1 d .
H34A H 0.7843 0.2168 0.6115 0.038 Uiso 1 1 calc R
H34B H 0.6650 0.2077 0.5620 0.038 Uiso 1 1 calc R
H34C H 0.7357 0.3289 0.5912 0.038 Uiso 1 1 calc R
C35 C 0.91068(13) 0.33932(12) 0.51647(9) 0.0242(4) Uani 1 1 d .
H35A H 0.8989 0.4142 0.5324 0.036 Uiso 1 1 calc R
H35B H 0.9525 0.3461 0.4697 0.036 Uiso 1 1 calc R
H35C H 0.9546 0.3082 0.5581 0.036 Uiso 1 1 calc R
C36 C 0.81499(13) 0.15099(12) 0.47407(9) 0.0212(4) Uani 1 1 d .
H36A H 0.7441 0.0954 0.4802 0.025 Uiso 1 1 calc R
H36B H 0.8771 0.1271 0.5067 0.025 Uiso 1 1 calc R
C37 C 0.84281(13) 0.15149(13) 0.38998(9) 0.0198(4) Uani 1 1 d .
H37A H 0.9137 0.2071 0.3836 0.024 Uiso 1 1 calc R
H37B H 0.8555 0.0757 0.3748 0.024 Uiso 1 1 calc R
C38 C 0.66240(13) 0.07912(12) 0.31817(9) 0.0258(4) Uani 1 1 d .
H38A H 0.6946 0.0292 0.2849 0.039 Uiso 1 1 calc R
H38B H 0.5963 0.1012 0.2903 0.039 Uiso 1 1 calc R
H38C H 0.6388 0.0391 0.3652 0.039 Uiso 1 1 calc R
C39 C 0.78844(14) 0.23924(12) 0.26916(9) 0.0228(4) Uani 1 1 d .
H39A H 0.7225 0.2394 0.2314 0.027 Uiso 1 1 calc R
H39B H 0.8410 0.1974 0.2453 0.027 Uiso 1 1 calc R
C40 C 0.84895(13) 0.36030(12) 0.28703(9) 0.0216(4) Uani 1 1 d .
H40A H 0.9205 0.3595 0.3191 0.026 Uiso 1 1 calc R
H40B H 0.8692 0.3982 0.2380 0.026 Uiso 1 1 calc R
C41 C 0.68827(13) 0.45585(13) 0.27540(9) 0.0251(4) Uani 1 1 d .
H41A H 0.6465 0.5041 0.3030 0.038 Uiso 1 1 calc R
H41B H 0.6359 0.3867 0.2566 0.038 Uiso 1 1 calc R
H41C H 0.7219 0.4968 0.2314 0.038 Uiso 1 1 calc R
C42 C 0.85170(13) 0.53043(12) 0.36096(9) 0.0241(4) Uani 1 1 d .
H42A H 0.9109 0.5110 0.3975 0.036 Uiso 1 1 calc R
H42B H 0.8052 0.5745 0.3880 0.036 Uiso 1 1 calc R
H42C H 0.8873 0.5754 0.3192 0.036 Uiso 1 1 calc R
C43 C 0.02745(13) 0.09686(13) 0.70076(9) 0.0219(4) Uani 1 1 d .
H43 H 0.0296 0.1496 0.6600 0.026 Uiso 1 1 calc R
C44 C -0.05414(13) -0.00140(13) 0.69591(10) 0.0252(4) Uani 1 1 d .
H44 H -0.1082 -0.0152 0.6525 0.030 Uiso 1 1 calc R
C45 C -0.05716(13) -0.07940(13) 0.75410(10) 0.0263(4) Uani 1 1 d .
H45 H -0.1128 -0.1473 0.7508 0.032 Uiso 1 1 calc R
C46 C 0.02080(13) -0.05820(13) 0.81681(10) 0.0232(4) Uani 1 1 d .
H46 H 0.0190 -0.1121 0.8568 0.028 Uiso 1 1 calc R
C47 C 0.10197(13) 0.04045(12) 0.82259(9) 0.0188(4) Uani 1 1 d .
H47 H 0.1550 0.0541 0.8666 0.023 Uiso 1 1 calc R
C48 C 0.10648(12) 0.11981(12) 0.76432(9) 0.0176(4) Uani 1 1 d .
C49 C 0.19090(13) 0.22903(12) 0.77141(9) 0.0269(4) Uani 1 1 d .
H49A H 0.1530 0.2899 0.7870 0.040 Uiso 1 1 calc R
H49B H 0.2227 0.2467 0.7214 0.040 Uiso 1 1 calc R
H49C H 0.2523 0.2220 0.8104 0.040 Uiso 1 1 calc R

loop_
_atom_site_aniso_label
_atom_site_aniso_U_11
_atom_site_aniso_U_22
_atom_site_aniso_U_33
_atom_site_aniso_U_23
_atom_site_aniso_U_13
_atom_site_aniso_U_12
Ti1 0.01807(17) 0.01004(15) 0.01722(17) -0.00137(13) 0.00579(13) 0.00489(12)
Ti2 0.01332(16) 0.01586(16) 0.01838(18) -0.00360(13) 0.00391(13) 0.00327(12)
Li1 0.0338(17) 0.0133(14) 0.0314(18) 0.0006(13) 0.0143(14) 0.0063(13)
Li2 0.0209(15) 0.0195(15) 0.0172(15) -0.0002(12) 0.0039(12) 0.0065(12)
Li3 0.0220(17) 0.0314(17) 0.059(2) -0.0176(16) 0.0134(16) 0.0028(14)
Li4 0.0181(15) 0.0211(15) 0.0217(16) -0.0018(13) 0.0041(12) 0.0042(12)
N1 0.0174(7) 0.0202(7) 0.0181(8) 0.0031(6) 0.0034(6) 0.0056(6)
N2 0.0192(8) 0.0158(7) 0.0186(8) 0.0021(6) 0.0059(6) 0.0052(6)
N3 0.0185(8) 0.0138(7) 0.0226(8) -0.0019(6) 0.0027(6) 0.0052(6)
N4 0.0161(7) 0.0181(7) 0.0166(8) -0.0017(6) 0.0017(6) 0.0029(6)
N5 0.0169(7) 0.0158(7) 0.0185(8) -0.0023(6) 0.0030(6) 0.0022(6)
N6 0.0166(7) 0.0159(7) 0.0198(8) -0.0031(6) 0.0027(6) 0.0027(6)
C1 0.0266(10) 0.0124(9) 0.0238(10) -0.0019(8) 0.0137(8) 0.0052(7)
C2 0.0384(12) 0.0185(10) 0.0182(10) 0.0055(8) 0.0143(9) 0.0129(9)
C3 0.0239(11) 0.0294(11) 0.0218(11) -0.0077(9) 0.0012(9) 0.0108(9)
C4 0.0222(11) 0.0167(9) 0.0326(12) -0.0076(9) 0.0108(9) 0.0003(8)
C5 0.0307(11) 0.0106(9) 0.0287(11) 0.0029(8) 0.0149(9) 0.0054(8)
C6 0.0287(11) 0.0194(10) 0.0225(11) 0.0037(8) 0.0065(9) 0.0141(8)
C7 0.0158(10) 0.0185(9) 0.0287(11) -0.0076(9) 0.0048(8) 0.0046(8)
C8 0.0161(9) 0.0109(8) 0.0199(10) -0.0022(7) 0.0047(7) 0.0064(7)
C9 0.0160(9) 0.0145(9) 0.0208(10) -0.0048(8) 0.0045(8) 0.0033(7)
C10 0.0279(11) 0.0137(9) 0.0152(10) 0.0036(8) 0.0083(8) 0.0070(8)
C11 0.0179(10) 0.0138(9) 0.0290(11) -0.0017(8) 0.0124(8) 0.0024(8)
C12 0.0209(10) 0.0149(9) 0.0202(10) -0.0007(8) 0.0019(8) 0.0098(7)
C13 0.0315(11) 0.0333(10) 0.0178(10) 0.0027(8) 0.0025(8) 0.0061(8)
C14 0.0284(10) 0.0286(10) 0.0264(11) 0.0091(8) 0.0020(8) 0.0059(8)
C15 0.0184(9) 0.0329(10) 0.0293(11) 0.0044(9) 0.0003(8) 0.0103(8)
C16 0.0237(10) 0.0250(10) 0.0329(11) 0.0013(8) 0.0099(8) 0.0141(8)
C17 0.0269(10) 0.0228(9) 0.0305(11) -0.0021(8) 0.0137(8) 0.0050(8)
C18 0.0297(10) 0.0222(9) 0.0242(10) -0.0063(8) 0.0089(8) 0.0058(8)
C19 0.0253(10) 0.0172(9) 0.0286(10) -0.0066(8) 0.0028(8) 0.0042(7)
C20 0.0250(10) 0.0222(9) 0.0324(11) -0.0014(8) -0.0032(8) 0.0025(8)
C21 0.0229(10) 0.0208(9) 0.0339(11) -0.0042(8) 0.0064(8) -0.0001(8)
C22 0.0192(10) 0.0230(10) 0.0452(13) -0.0153(9) 0.0114(9) 0.0034(8)
C23 0.0244(11) 0.0541(14) 0.0319(13) -0.0261(11) -0.0073(10) 0.0187(10)
C24 0.0533(15) 0.0516(14) 0.0180(11) 0.0018(11) 0.0083(10) 0.0341(12)
C25 0.0431(13) 0.0227(11) 0.0384(13) 0.0051(10) 0.0285(11) 0.0107(10)
C26 0.0149(10) 0.0245(11) 0.0455(13) -0.0142(10) 0.0131(9) -0.0009(8)
C27 0.0170(10) 0.0370(12) 0.0262(12) -0.0059(9) 0.0004(9) 0.0141(9)
C28 0.0278(11) 0.0198(10) 0.0356(12) 0.0061(9) 0.0184(9) 0.0116(9)
C29 0.0139(9) 0.0161(9) 0.0213(10) -0.0023(7) 0.0063(7) 0.0059(7)
C30 0.0171(9) 0.0209(9) 0.0225(11) -0.0011(8) 0.0029(8) 0.0098(8)
C31 0.0194(10) 0.0121(9) 0.0268(11) -0.0039(8) 0.0098(8) 0.0016(8)
C32 0.0132(9) 0.0247(10) 0.0173(10) -0.0081(8) 0.0022(8) 0.0025(8)
C33 0.0163(9) 0.0170(9) 0.0186(10) 0.0019(8) 0.0068(8) 0.0053(7)
C34 0.0299(10) 0.0285(10) 0.0173(10) -0.0026(8) 0.0028(8) 0.0049(8)
C35 0.0226(10) 0.0231(9) 0.0261(11) 0.0001(8) -0.0033(8) 0.0042(8)
C36 0.0212(9) 0.0203(9) 0.0229(10) 0.0020(8) 0.0029(8) 0.0058(7)
C37 0.0183(9) 0.0173(9) 0.0254(10) -0.0012(8) 0.0044(8) 0.0067(7)
C38 0.0267(10) 0.0217(9) 0.0283(11) -0.0098(8) 0.0034(8) 0.0027(8)
C39 0.0290(10) 0.0233(9) 0.0185(10) -0.0039(8) 0.0067(8) 0.0098(8)
C40 0.0225(10) 0.0229(9) 0.0204(10) 0.0030(8) 0.0096(8) 0.0044(8)
C41 0.0256(10) 0.0243(9) 0.0248(10) -0.0014(8) -0.0002(8) 0.0040(8)
C42 0.0233(10) 0.0206(9) 0.0271(10) -0.0012(8) 0.0023(8) 0.0010(8)
C43 0.0270(10) 0.0257(10) 0.0172(10) 0.0021(8) 0.0078(8) 0.0135(8)
C44 0.0174(9) 0.0320(10) 0.0274(11) -0.0119(9) -0.0012(8) 0.0091(8)
C45 0.0182(10) 0.0200(9) 0.0412(12) -0.0051(9) 0.0063(9) 0.0035(8)
C46 0.0228(10) 0.0202(9) 0.0297(11) 0.0045(8) 0.0076(8) 0.0091(8)
C47 0.0185(9) 0.0208(9) 0.0194(10) -0.0013(8) 0.0017(7) 0.0094(7)
C48 0.0153(9) 0.0169(9) 0.0228(10) -0.0047(8) 0.0072(7) 0.0063(7)
C49 0.0269(10) 0.0284(10) 0.0261(11) 0.0028(8) 0.0065(8) 0.0050(8)

loop_
_atom_type_symbol
_atom_type_description
_atom_type_scat_dispersion_real
_atom_type_scat_dispersion_imag
_atom_type_scat_source
C C 0.0033 0.0016 'International Tables Vol C Tables 4.2.6.8 and 6.1.1.4'
H H 0.0000 0.0000 'International Tables Vol C Tables 4.2.6.8 and 6.1.1.4'
Li Li -0.0003 0.0001 'International Tables Vol C Tables 4.2.6.8 and 6.1.1.4'
N N 0.0061 0.0033 'International Tables Vol C Tables 4.2.6.8 and 6.1.1.4'
Ti Ti 0.2776 0.4457 'International Tables Vol C Tables 4.2.6.8 and 6.1.1.4'

loop_
_geom_angle_atom_site_label_1
_geom_angle_atom_site_label_2
_geom_angle_atom_site_label_3
_geom_angle
_geom_angle_site_symmetry_1
_geom_angle_site_symmetry_3
C2 Ti1 C7 71.09(7) . .
C2 Ti1 C1 38.35(6) . .
C7 Ti1 C1 38.08(6) . .
C2 Ti1 C3 38.15(6) . .
C7 Ti1 C3 93.19(6) . .
C1 Ti1 C3 72.79(6) . .
C2 Ti1 C5 92.53(6) . .
C7 Ti1 C5 70.96(6) . .
C1 Ti1 C5 94.24(6) . .
C3 Ti1 C5 70.43(7) . .
C2 Ti1 C6 92.75(7) . .
C7 Ti1 C6 37.80(6) . .
C1 Ti1 C6 72.14(6) . .
C3 Ti1 C6 92.52(7) . .
C5 Ti1 C6 37.34(6) . .
C2 Ti1 C4 70.89(6) . .
C7 Ti1 C4 92.58(6) . .
C1 Ti1 C4 94.31(6) . .
C3 Ti1 C4 37.13(6) . .
C5 Ti1 C4 37.24(6) . .
C6 Ti1 C4 70.46(6) . .
C2 Ti1 C12 105.34(6) . .
C7 Ti1 C12 151.58(6) . .
C1 Ti1 C12 123.83(6) . .
C3 Ti1 C12 100.45(6) . .
C5 Ti1 C12 137.17(6) . .
C6 Ti1 C12 161.81(6) . .
C4 Ti1 C12 113.29(6) . .
C2 Ti1 C9 133.87(6) . .
C7 Ti1 C9 103.16(6) . .
C1 Ti1 C9 110.98(6) . .
C3 Ti1 C9 157.10(6) . .
C5 Ti1 C9 129.98(6) . .
C6 Ti1 C9 110.23(6) . .
C4 Ti1 C9 153.86(6) . .
C12 Ti1 C9 58.08(6) . .
C2 Ti1 C8 103.23(6) . .
C7 Ti1 C8 115.57(6) . .
C1 Ti1 C8 99.16(5) . .
C3 Ti1 C8 121.71(6) . .
C5 Ti1 C8 164.15(6) . .
C6 Ti1 C8 141.17(6) . .
C4 Ti1 C8 148.23(6) . .
C12 Ti1 C8 36.48(5) . .
C9 Ti1 C8 36.23(5) . .
C2 Ti1 C10 162.79(6) . .
C7 Ti1 C10 120.21(6) . .
C1 Ti1 C10 143.99(6) . .
C3 Ti1 C10 142.73(6) . .
C5 Ti1 C10 103.34(6) . .
C6 Ti1 C10 103.89(6) . .
C4 Ti1 C10 118.62(6) . .
C12 Ti1 C10 58.27(6) . .
C9 Ti1 C10 35.24(5) . .
C8 Ti1 C10 60.81(5) . .
C2 Ti1 C11 134.08(7) . .
C7 Ti1 C11 154.46(6) . .
C1 Ti1 C11 158.78(6) . .
C3 Ti1 C11 110.22(6) . .
C5 Ti1 C11 106.63(6) . .
C6 Ti1 C11 127.54(6) . .
C4 Ti1 C11 99.96(6) . .
C12 Ti1 C11 35.44(5) . .
C9 Ti1 C11 57.97(6) . .
C8 Ti1 C11 60.87(5) . .
C10 Ti1 C11 34.45(5) . .
C23 Ti2 C28 70.80(7) . .
C23 Ti2 C22 38.21(7) . .
C28 Ti2 C22 37.94(6) . .
C23 Ti2 C24 37.81(7) . .
C28 Ti2 C24 93.03(7) . .
C22 Ti2 C24 72.48(7) . .
C23 Ti2 C27 92.40(7) . .
C28 Ti2 C27 37.82(6) . .
C22 Ti2 C27 71.99(7) . .
C24 Ti2 C27 92.57(7) . .
C23 Ti2 C26 91.70(7) . .
C28 Ti2 C26 70.61(7) . .
C22 Ti2 C26 93.54(6) . .
C24 Ti2 C26 70.28(8) . .
C27 Ti2 C26 37.17(6) . .
C23 Ti2 C25 70.31(8) . .
C28 Ti2 C25 92.20(7) . .
C22 Ti2 C25 93.71(7) . .
C24 Ti2 C25 37.12(7) . .
C27 Ti2 C25 70.29(7) . .
C26 Ti2 C25 37.09(7) . .
C23 Ti2 C30 106.33(7) . .
C28 Ti2 C30 153.84(6) . .
C22 Ti2 C30 125.83(6) . .
C24 Ti2 C30 99.62(7) . .
C27 Ti2 C30 160.80(6) . .
C26 Ti2 C30 135.29(6) . .
C25 Ti2 C30 111.65(7) . .
C23 Ti2 C33 130.30(7) . .
C28 Ti2 C33 102.95(6) . .
C22 Ti2 C33 108.50(6) . .
C24 Ti2 C33 154.22(7) . .
C27 Ti2 C33 112.48(6) . .
C26 Ti2 C33 134.08(7) . .
C25 Ti2 C33 157.49(6) . .
C30 Ti2 C33 58.12(6) . .
C23 Ti2 C29 101.24(6) . .
C28 Ti2 C29 117.48(6) . .
C22 Ti2 C29 99.19(6) . .
C24 Ti2 C29 118.15(7) . .
C27 Ti2 C29 144.45(6) . .
C26 Ti2 C29 166.41(6) . .
C25 Ti2 C29 145.24(7) . .
C30 Ti2 C29 36.50(5) . .
C33 Ti2 C29 36.22(5) . .
C23 Ti2 C31 136.67(7) . .
C28 Ti2 C31 152.16(7) . .
C22 Ti2 C31 159.72(6) . .
C24 Ti2 C31 112.48(7) . .
C27 Ti2 C31 125.82(6) . .
C26 Ti2 C31 106.67(6) . .
C25 Ti2 C31 101.43(6) . .
C30 Ti2 C31 35.33(5) . .
C33 Ti2 C31 58.07(6) . .
C29 Ti2 C31 60.82(5) . .
C23 Ti2 C32 161.74(7) . .
C28 Ti2 C32 118.20(7) . .
C22 Ti2 C32 140.64(6) . .
C24 Ti2 C32 146.09(7) . .
C27 Ti2 C32 104.03(6) . .
C26 Ti2 C32 106.18(6) . .
C25 Ti2 C32 122.52(6) . .
C30 Ti2 C32 58.15(6) . .
C33 Ti2 C32 35.20(5) . .
C29 Ti2 C32 60.67(5) . .
C31 Ti2 C32 34.51(5) . .
C1 Li1 C8 147.30(14) 2_665 .
C1 Li1 C1 110.57(12) 2_665 .
C8 Li1 C1 101.70(11) . .
C1 Li1 Li1 57.58(11) 2_665 2_665
C8 Li1 Li1 154.25(18) . 2_665
C1 Li1 Li1 52.99(10) . 2_665
C1 Li1 Ti1 159.51(13) 2_665 .
C8 Li1 Ti1 52.62(7) . .
C1 Li1 Ti1 49.12(6) . .
Li1 Li1 Ti1 102.06(13) 2_665 .
C1 Li1 Li2 100.05(11) 2_665 .
C8 Li1 Li2 48.15(8) . .
C1 Li1 Li2 149.29(13) . .
Li1 Li1 Li2 157.53(17) 2_665 .
Ti1 Li1 Li2 100.37(10) . .
N2 Li2 N1 88.03(11) . .
N2 Li2 N3 86.97(10) . .
N1 Li2 N3 116.55(12) . .
N2 Li2 C8 108.61(12) . .
N1 Li2 C8 117.42(13) . .
N3 Li2 C8 123.97(13) . .
N2 Li2 Li1 157.22(13) . .
N1 Li2 Li1 104.44(12) . .
N3 Li2 Li1 103.67(11) . .
C8 Li2 Li1 48.76(8) . .
C22 Li3 C29 147.01(16) 2_666 .
C22 Li3 C22 109.75(13) 2_666 .
C29 Li3 C22 102.06(12) . .
C22 Li3 Li3 57.56(11) 2_666 2_666
C29 Li3 Li3 153.0(2) . 2_666
C22 Li3 Li3 52.19(11) . 2_666
C22 Li3 Ti2 158.83(14) 2_666 .
C29 Li3 Ti2 53.04(7) . .
C22 Li3 Ti2 49.27(7) . .
Li3 Li3 Ti2 101.40(15) 2_666 .
C22 Li3 Li4 99.61(12) 2_666 .
C29 Li3 Li4 48.20(8) . .
C22 Li3 Li4 150.25(14) . .
Li3 Li3 Li4 156.73(19) 2_666 .
Ti2 Li3 Li4 101.11(10) . .
N4 Li4 N5 88.55(11) . .
N4 Li4 N6 116.12(12) . .
N5 Li4 N6 86.52(11) . .
N4 Li4 C29 115.86(13) . .
N5 Li4 C29 107.39(12) . .
N6 Li4 C29 126.28(14) . .
N4 Li4 Li3 105.03(12) . .
N5 Li4 Li3 155.70(13) . .
N6 Li4 Li3 104.63(12) . .
C29 Li4 Li3 48.62(9) . .
C14 N1 C13 108.11(12) . .
C14 N1 C15 112.02(12) . .
C13 N1 C15 109.46(12) . .
C14 N1 Li2 113.66(11) . .
C13 N1 Li2 112.96(11) . .
C15 N1 Li2 100.50(11) . .
C17 N2 C16 110.75(12) . .
C17 N2 C18 110.03(12) . .
C16 N2 C18 112.32(12) . .
C17 N2 Li2 115.80(11) . .
C16 N2 Li2 102.98(11) . .
C18 N2 Li2 104.72(11) . .
C20 N3 C19 110.94(12) . .
C20 N3 C21 108.56(12) . .
C19 N3 C21 109.21(11) . .
C20 N3 Li2 102.62(11) . .
C19 N3 Li2 103.63(11) . .
C21 N3 Li2 121.55(12) . .
C35 N4 C34 108.05(12) . .
C35 N4 C36 110.95(12) . .
C34 N4 C36 109.72(11) . .
C35 N4 Li4 116.18(11) . .
C34 N4 Li4 111.84(12) . .
C36 N4 Li4 99.82(11) . .
C39 N5 C38 109.93(12) . .
C39 N5 C37 112.59(12) . .
C38 N5 C37 110.44(12) . .
C39 N5 Li4 104.87(11) . .
C38 N5 Li4 116.69(12) . .
C37 N5 Li4 102.11(11) . .
C41 N6 C40 110.94(12) . .
C41 N6 C42 108.96(12) . .
C40 N6 C42 109.32(12) . .
C41 N6 Li4 106.36(11) . .
C40 N6 Li4 103.15(11) . .
C42 N6 Li4 117.95(12) . .
C7 C1 C2 124.69(14) . .
C7 C1 Li1 119.84(14) . 2_665
C2 C1 Li1 113.85(14) . 2_665
C7 C1 Ti1 70.68(9) . .
C2 C1 Ti1 70.27(9) . .
Li1 C1 Ti1 149.25(10) 2_665 .
C7 C1 Li1 115.91(13) . .
C2 C1 Li1 93.86(12) . .
Li1 C1 Li1 69.43(12) 2_665 .
Ti1 C1 Li1 79.99(8) . .
C1 C2 C3 131.18(16) . .
C1 C2 Ti1 71.39(9) . .
C3 C2 Ti1 72.26(10) . .
C4 C3 C2 127.38(17) . .
C4 C3 Ti1 71.88(10) . .
C2 C3 Ti1 69.58(10) . .
C3 C4 C5 128.88(16) . .
C3 C4 Ti1 70.99(9) . .
C5 C4 Ti1 71.06(9) . .
C4 C5 C6 129.15(17) . .
C4 C5 Ti1 71.70(9) . .
C6 C5 Ti1 71.40(9) . .
C5 C6 C7 127.69(17) . .
C5 C6 Ti1 71.26(10) . .
C7 C6 Ti1 69.85(9) . .
C6 C7 C1 130.93(16) . .
C6 C7 Ti1 72.35(10) . .
C1 C7 Ti1 71.23(9) . .
C9 C8 C12 101.79(13) . .
C9 C8 Li2 123.25(12) . .
C12 C8 Li2 113.97(13) . .
C9 C8 Li1 109.69(13) . .
C12 C8 Li1 126.48(13) . .
Li2 C8 Li1 83.08(11) . .
C9 C8 Ti1 71.61(8) . .
C12 C8 Ti1 71.17(8) . .
Li2 C8 Ti1 160.17(10) . .
Li1 C8 Ti1 79.07(8) . .
C10 C9 C8 112.21(15) . .
C10 C9 Ti1 74.46(9) . .
C8 C9 Ti1 72.15(9) . .
C11 C10 C9 107.12(15) . .
C11 C10 Ti1 72.80(9) . .
C9 C10 Ti1 70.30(9) . .
C10 C11 C12 107.24(14) . .
C10 C11 Ti1 72.75(9) . .
C12 C11 Ti1 69.85(9) . .
C11 C12 C8 111.63(15) . .
C11 C12 Ti1 74.70(9) . .
C8 C12 Ti1 72.35(8) . .
N1 C15 C16 111.50(13) . .
N2 C16 C15 110.92(13) . .
N2 C18 C19 112.33(12) . .
N3 C19 C18 112.42(12) . .
C28 C22 C23 124.70(16) . .
C28 C22 Li3 122.78(16) . 2_666
C23 C22 Li3 110.66(16) . 2_666
C28 C22 Ti2 70.80(9) . .
C23 C22 Ti2 70.30(10) . .
Li3 C22 Ti2 149.53(11) 2_666 .
C28 C22 Li3 121.38(15) . .
C23 C22 Li3 87.73(14) . .
Li3 C22 Li3 70.25(13) 2_666 .
Ti2 C22 Li3 79.45(9) . .
C24 C23 C22 131.88(18) . .
C24 C23 Ti2 72.55(11) . .
C22 C23 Ti2 71.49(10) . .
C25 C24 C23 126.69(19) . .
C25 C24 Ti2 71.86(11) . .
C23 C24 Ti2 69.64(11) . .
C24 C25 C26 129.16(18) . .
C24 C25 Ti2 71.02(11) . .
C26 C25 Ti2 71.39(10) . .
C25 C26 C27 129.33(17) . .
C25 C26 Ti2 71.51(10) . .
C27 C26 Ti2 71.27(10) . .
C26 C27 C28 127.30(18) . .
C26 C27 Ti2 71.57(10) . .
C28 C27 Ti2 69.80(10) . .
C22 C28 C27 130.85(17) . .
C22 C28 Ti2 71.26(9) . .
C27 C28 Ti2 72.38(10) . .
C33 C29 C30 101.95(13) . .
C33 C29 Li4 119.24(13) . .
C30 C29 Li4 117.40(13) . .
C33 C29 Li3 108.80(13) . .
C30 C29 Li3 127.00(14) . .
Li4 C29 Li3 83.18(11) . .
C33 C29 Ti2 71.75(8) . .
C30 C29 Ti2 71.18(8) . .
Li4 C29 Ti2 161.38(10) . .
Li3 C29 Ti2 78.81(9) . .
C31 C30 C29 111.69(15) . .
C31 C30 Ti2 74.69(9) . .
C29 C30 Ti2 72.32(9) . .
C32 C31 C30 107.20(14) . .
C32 C31 Ti2 72.93(9) . .
C30 C31 Ti2 69.98(9) . .
C31 C32 C33 107.23(15) . .
C31 C32 Ti2 72.56(9) . .
C33 C32 Ti2 70.31(9) . .
C32 C33 C29 111.92(15) . .
C32 C33 Ti2 74.49(9) . .
C29 C33 Ti2 72.03(9) . .
N4 C36 C37 111.57(12) . .
N5 C37 C36 110.51(12) . .
N5 C39 C40 111.51(12) . .
N6 C40 C39 112.55(12) . .
C44 C43 C48 121.06(15) . .
C45 C44 C43 120.03(16) . .
C46 C45 C44 119.49(15) . .
C45 C46 C47 120.89(15) . .
C46 C47 C48 120.36(15) . .
C47 C48 C43 118.15(14) . .
C47 C48 C49 120.85(14) . .
C43 C48 C49 120.96(14) . .

loop_
_geom_bond_atom_site_label_1
_geom_bond_atom_site_label_2
_geom_bond_distance
_geom_bond_site_symmetry_2
Ti1 C2 2.1747(17) .
Ti1 C7 2.1823(17) .
Ti1 C1 2.1895(15) .
Ti1 C3 2.2101(17) .
Ti1 C5 2.2133(16) .
Ti1 C6 2.2151(17) .
Ti1 C4 2.2217(16) .
Ti1 C12 2.2922(15) .
Ti1 C9 2.3007(15) .
Ti1 C8 2.3078(14) .
Ti1 C10 2.3544(16) .
Ti1 C11 2.3551(16) .
Ti2 C23 2.1715(18) .
Ti2 C28 2.1811(17) .
Ti2 C22 2.1871(15) .
Ti2 C24 2.2096(19) .
Ti2 C27 2.2151(17) .
Ti2 C26 2.2190(17) .
Ti2 C25 2.2206(18) .
Ti2 C30 2.2958(16) .
Ti2 C33 2.3074(16) .
Ti2 C29 2.3110(15) .
Ti2 C31 2.3568(15) .
Ti2 C32 2.3615(15) .
Li1 C1 2.125(3) 2_665
Li1 C8 2.169(3) .
Li1 C1 2.247(3) .
Li1 Li1 2.492(5) 2_665
Li1 Li2 2.863(4) .
Li2 N2 2.094(3) .
Li2 N1 2.115(3) .
Li2 N3 2.122(3) .
Li2 C8 2.149(3) .
Li3 C22 2.108(3) 2_666
Li3 C29 2.154(3) .
Li3 C22 2.252(3) .
Li3 Li3 2.511(5) 2_666
Li3 Li4 2.851(4) .
Li4 N4 2.107(3) .
Li4 N5 2.109(3) .
Li4 N6 2.129(3) .
Li4 C29 2.140(3) .
N1 C14 1.4672(17) .
N1 C13 1.4735(18) .
N1 C15 1.4753(18) .
N2 C17 1.4715(17) .
N2 C16 1.4724(18) .
N2 C18 1.4741(18) .
N3 C20 1.4677(18) .
N3 C19 1.4695(18) .
N3 C21 1.4767(18) .
N4 C35 1.4600(17) .
N4 C34 1.4699(18) .
N4 C36 1.4780(17) .
N5 C39 1.4703(18) .
N5 C38 1.4736(17) .
N5 C37 1.4771(18) .
N6 C41 1.4704(18) .
N6 C40 1.4722(18) .
N6 C42 1.4740(17) .
C1 C7 1.426(2) .
C1 C2 1.433(2) .
C1 Li1 2.125(3) 2_665
C2 C3 1.434(2) .
C3 C4 1.411(2) .
C4 C5 1.416(2) .
C5 C6 1.418(2) .
C6 C7 1.425(2) .
C8 C9 1.433(2) .
C8 C12 1.440(2) .
C9 C10 1.410(2) .
C10 C11 1.395(2) .
C11 C12 1.416(2) .
C15 C16 1.513(2) .
C18 C19 1.517(2) .
C22 C28 1.420(2) .
C22 C23 1.427(3) .
C22 Li3 2.108(3) 2_666
C23 C24 1.420(3) .
C24 C25 1.410(3) .
C25 C26 1.412(3) .
C26 C27 1.413(2) .
C27 C28 1.425(2) .
C29 C33 1.435(2) .
C29 C30 1.443(2) .
C30 C31 1.413(2) .
C31 C32 1.400(2) .
C32 C33 1.413(2) .
C36 C37 1.518(2) .
C39 C40 1.5176(18) .
C43 C44 1.381(2) .
C43 C48 1.391(2) .
C44 C45 1.379(2) .
C45 C46 1.371(2) .
C46 C47 1.382(2) .
C47 C48 1.390(2) .
C48 C49 1.4966(19) .

loop_
_geom_torsion_atom_site_label_1
_geom_torsion_atom_site_label_2
_geom_torsion_atom_site_label_3
_geom_torsion_atom_site_label_4
_geom_torsion
_geom_torsion_site_symmetry_1
_geom_torsion_site_symmetry_4
C2 Ti1 Li1 C1 -51.5(4) . 2_665
C7 Ti1 Li1 C1 23.9(4) . 2_665
C1 Ti1 Li1 C1 -8.6(4) . 2_665
C3 Ti1 Li1 C1 -67.0(4) . 2_665
C5 Ti1 Li1 C1 2.7(5) . 2_665
C6 Ti1 Li1 C1 30.0(4) . 2_665
C4 Ti1 Li1 C1 -55.3(4) . 2_665
C12 Ti1 Li1 C1 -165.6(4) . 2_665
C9 Ti1 Li1 C1 134.0(4) . 2_665
C8 Ti1 Li1 C1 168.8(4) . 2_665
C10 Ti1 Li1 C1 142.1(4) . 2_665
C11 Ti1 Li1 C1 177.7(4) . 2_665
C2 Ti1 Li1 C8 139.70(11) . .
C7 Ti1 Li1 C8 -144.85(10) . .
C1 Ti1 Li1 C8 -177.41(13) . .
C3 Ti1 Li1 C8 124.24(8) . .
C5 Ti1 Li1 C8 -166.12(10) . .
C6 Ti1 Li1 C8 -138.76(8) . .
C4 Ti1 Li1 C8 135.91(9) . .
C12 Ti1 Li1 C8 25.60(8) . .
C9 Ti1 Li1 C8 -34.79(7) . .
C10 Ti1 Li1 C8 -26.66(9) . .
C11 Ti1 Li1 C8 8.95(10) . .
C2 Ti1 Li1 C1 -42.89(8) . .
C7 Ti1 Li1 C1 32.56(8) . .
C3 Ti1 Li1 C1 -58.35(9) . .
C5 Ti1 Li1 C1 11.30(16) . .
C6 Ti1 Li1 C1 38.65(10) . .
C4 Ti1 Li1 C1 -46.67(13) . .
C12 Ti1 Li1 C1 -156.98(9) . .
C9 Ti1 Li1 C1 142.62(10) . .
C8 Ti1 Li1 C1 177.41(13) . .
C10 Ti1 Li1 C1 150.75(8) . .
C11 Ti1 Li1 C1 -173.63(8) . .
C2 Ti1 Li1 Li1 -45.51(14) . 2_665
C7 Ti1 Li1 Li1 29.93(14) . 2_665
C1 Ti1 Li1 Li1 -2.63(12) . 2_665
C3 Ti1 Li1 Li1 -60.97(16) . 2_665
C5 Ti1 Li1 Li1 8.7(2) . 2_665
C6 Ti1 Li1 Li1 36.02(18) . 2_665
C4 Ti1 Li1 Li1 -49.3(2) . 2_665
C12 Ti1 Li1 Li1 -159.61(17) . 2_665
C9 Ti1 Li1 Li1 140.00(17) . 2_665
C8 Ti1 Li1 Li1 174.8(2) . 2_665
C10 Ti1 Li1 Li1 148.12(14) . 2_665
C11 Ti1 Li1 Li1 -176.26(14) . 2_665
C2 Ti1 Li1 Li2 133.13(12) . .
C7 Ti1 Li1 Li2 -151.42(11) . .
C1 Ti1 Li1 Li2 176.02(14) . .
C3 Ti1 Li1 Li2 117.67(10) . .
C5 Ti1 Li1 Li2 -172.68(10) . .
C6 Ti1 Li1 Li2 -145.33(9) . .
C4 Ti1 Li1 Li2 129.35(10) . .
C12 Ti1 Li1 Li2 19.04(9) . .
C9 Ti1 Li1 Li2 -41.36(9) . .
C8 Ti1 Li1 Li2 -6.56(8) . .
C10 Ti1 Li1 Li2 -33.23(11) . .
C11 Ti1 Li1 Li2 2.39(11) . .
C1 Li1 Li2 N2 -163.9(3) 2_665 .
C8 Li1 Li2 N2 7.4(3) . .
C1 Li1 Li2 N2 20.3(5) . .
Li1 Li1 Li2 N2 -169.0(4) 2_665 .
Ti1 Li1 Li2 N2 14.4(4) . .
C1 Li1 Li2 N1 74.66(14) 2_665 .
C8 Li1 Li2 N1 -113.99(13) . .
C1 Li1 Li2 N1 -101.1(3) . .
Li1 Li1 Li2 N1 69.5(5) 2_665 .
Ti1 Li1 Li2 N1 -106.99(11) . .
C1 Li1 Li2 N3 -47.87(15) 2_665 .
C8 Li1 Li2 N3 123.48(14) . .
C1 Li1 Li2 N3 136.4(3) . .
Li1 Li1 Li2 N3 -53.0(5) 2_665 .
Ti1 Li1 Li2 N3 130.48(11) . .
C1 Li1 Li2 C8 -171.35(16) 2_665 .
C1 Li1 Li2 C8 12.9(3) . .
Li1 Li1 Li2 C8 -176.5(5) 2_665 .
Ti1 Li1 Li2 C8 7.00(8) . .
C23 Ti2 Li3 C22 -53.5(4) . 2_666
C28 Ti2 Li3 C22 20.6(4) . 2_666
C22 Ti2 Li3 C22 -8.6(4) . 2_666
C24 Ti2 Li3 C22 -71.5(5) . 2_666
C27 Ti2 Li3 C22 23.8(5) . 2_666
C26 Ti2 Li3 C22 -9.3(6) . 2_666
C25 Ti2 Li3 C22 -62.5(5) . 2_666
C30 Ti2 Li3 C22 -170.3(5) . 2_666
C33 Ti2 Li3 C22 129.3(5) . 2_666
C29 Ti2 Li3 C22 164.5(5) . 2_666
C31 Ti2 Li3 C22 172.8(4) . 2_666
C32 Ti2 Li3 C22 137.2(4) . 2_666
C23 Ti2 Li3 C29 142.05(12) . .
C28 Ti2 Li3 C29 -143.87(10) . .
C22 Ti2 Li3 C29 -173.13(14) . .
C24 Ti2 Li3 C29 123.99(9) . .
C27 Ti2 Li3 C29 -140.67(8) . .
C26 Ti2 Li3 C29 -173.81(12) . .
C25 Ti2 Li3 C29 133.01(10) . .
C30 Ti2 Li3 C29 25.21(8) . .
C33 Ti2 Li3 C29 -35.22(8) . .
C31 Ti2 Li3 C29 8.31(11) . .
C32 Ti2 Li3 C29 -27.25(10) . .
C23 Ti2 Li3 C22 -44.82(9) . .
C28 Ti2 Li3 C22 29.26(9) . .
C24 Ti2 Li3 C22 -62.87(10) . .
C27 Ti2 Li3 C22 32.47(12) . .
C26 Ti2 Li3 C22 -0.7(2) . .
C25 Ti2 Li3 C22 -53.85(14) . .
C30 Ti2 Li3 C22 -161.66(11) . .
C33 Ti2 Li3 C22 137.92(11) . .
C29 Ti2 Li3 C22 173.13(14) . .
C31 Ti2 Li3 C22 -178.56(9) . .
C32 Ti2 Li3 C22 145.89(9) . .
C23 Ti2 Li3 Li3 -47.48(16) . 2_666
C28 Ti2 Li3 Li3 26.60(17) . 2_666
C22 Ti2 Li3 Li3 -2.66(14) . 2_666
C24 Ti2 Li3 Li3 -65.54(18) . 2_666
C27 Ti2 Li3 Li3 29.8(2) . 2_666
C26 Ti2 Li3 Li3 -3.3(3) . 2_666
C25 Ti2 Li3 Li3 -56.5(2) . 2_666
C30 Ti2 Li3 Li3 -164.32(19) . 2_666
C33 Ti2 Li3 Li3 135.3(2) . 2_666
C29 Ti2 Li3 Li3 170.5(2) . 2_666
C31 Ti2 Li3 Li3 178.78(16) . 2_666
C32 Ti2 Li3 Li3 143.23(16) . 2_666
C23 Ti2 Li3 Li4 138.43(14) . .
C28 Ti2 Li3 Li4 -147.49(12) . .
C22 Ti2 Li3 Li4 -176.75(16) . .
C24 Ti2 Li3 Li4 120.37(11) . .
C27 Ti2 Li3 Li4 -144.28(10) . .
C26 Ti2 Li3 Li4 -177.42(11) . .
C25 Ti2 Li3 Li4 129.40(10) . .
C30 Ti2 Li3 Li4 21.59(10) . .
C33 Ti2 Li3 Li4 -38.83(9) . .
C29 Ti2 Li3 Li4 -3.62(8) . .
C31 Ti2 Li3 Li4 4.69(13) . .
C32 Ti2 Li3 Li4 -30.86(12) . .
C22 Li3 Li4 N4 76.77(15) 2_666 .
C29 Li3 Li4 N4 -111.44(14) . .
C22 Li3 Li4 N4 -112.5(3) . .
Li3 Li3 Li4 N4 87.3(6) 2_666 .
Ti2 Li3 Li4 N4 -107.56(12) . .
C22 Li3 Li4 N5 -161.2(3) 2_666 .
C29 Li3 Li4 N5 10.6(3) . .
C22 Li3 Li4 N5 9.5(6) . .
Li3 Li3 Li4 N5 -150.7(5) 2_666 .
Ti2 Li3 Li4 N5 14.5(4) . .
C22 Li3 Li4 N6 -45.99(16) 2_666 .
C29 Li3 Li4 N6 125.80(15) . .
C22 Li3 Li4 N6 124.7(3) . .
Li3 Li3 Li4 N6 -35.5(6) 2_666 .
Ti2 Li3 Li4 N6 129.68(11) . .
C22 Li3 Li4 C29 -171.80(19) 2_666 .
C22 Li3 Li4 C29 -1.1(3) . .
Li3 Li3 Li4 C29 -161.3(6) 2_666 .
Ti2 Li3 Li4 C29 3.88(8) . .
N2 Li2 N1 C14 102.03(12) . .
N3 Li2 N1 C14 16.40(18) . .
C8 Li2 N1 C14 -147.98(13) . .
Li1 Li2 N1 C14 -97.27(13) . .
N2 Li2 N1 C13 -134.32(11) . .
N3 Li2 N1 C13 140.06(13) . .
C8 Li2 N1 C13 -24.33(18) . .
Li1 Li2 N1 C13 26.38(15) . .
N2 Li2 N1 C15 -17.80(12) . .
N3 Li2 N1 C15 -103.43(14) . .
C8 Li2 N1 C15 92.18(15) . .
Li1 Li2 N1 C15 142.90(11) . .
N1 Li2 N2 C17 110.27(12) . .
N3 Li2 N2 C17 -133.00(12) . .
C8 Li2 N2 C17 -8.06(17) . .
Li1 Li2 N2 C17 -14.0(4) . .
N1 Li2 N2 C16 -10.75(12) . .
N3 Li2 N2 C16 105.98(11) . .
C8 Li2 N2 C16 -129.09(13) . .
Li1 Li2 N2 C16 -135.0(3) . .
N1 Li2 N2 C18 -128.37(11) . .
N3 Li2 N2 C18 -11.64(12) . .
C8 Li2 N2 C18 113.30(13) . .
Li1 Li2 N2 C18 107.4(3) . .
N2 Li2 N3 C20 101.58(11) . .
N1 Li2 N3 C20 -172.14(13) . .
C8 Li2 N3 C20 -8.89(18) . .
Li1 Li2 N3 C20 -58.03(13) . .
N2 Li2 N3 C19 -13.96(13) . .
N1 Li2 N3 C19 72.32(16) . .
C8 Li2 N3 C19 -124.43(15) . .
Li1 Li2 N3 C19 -173.57(11) . .
N2 Li2 N3 C21 -137.06(12) . .
N1 Li2 N3 C21 -50.78(19) . .
C8 Li2 N3 C21 112.47(16) . .
Li1 Li2 N3 C21 63.33(15) . .
N5 Li4 N4 C35 100.79(12) . .
N6 Li4 N4 C35 15.38(18) . .
C29 Li4 N4 C35 -150.55(13) . .
Li3 Li4 N4 C35 -99.64(14) . .
N5 Li4 N4 C34 -134.52(11) . .
N6 Li4 N4 C34 140.07(13) . .
C29 Li4 N4 C34 -25.86(17) . .
Li3 Li4 N4 C34 25.06(14) . .
N5 Li4 N4 C36 -18.52(11) . .
N6 Li4 N4 C36 -103.93(14) . .
C29 Li4 N4 C36 90.14(14) . .
Li3 Li4 N4 C36 141.05(11) . .
N4 Li4 N5 C39 -128.21(11) . .
N6 Li4 N5 C39 -11.93(12) . .
C29 Li4 N5 C39 115.09(13) . .
Li3 Li4 N5 C39 106.8(3) . .
N4 Li4 N5 C38 109.91(13) . .
N6 Li4 N5 C38 -133.82(12) . .
C29 Li4 N5 C38 -6.79(18) . .
Li3 Li4 N5 C38 -15.1(4) . .
N4 Li4 N5 C37 -10.60(12) . .
N6 Li4 N5 C37 105.68(11) . .
C29 Li4 N5 C37 -127.30(13) . .
Li3 Li4 N5 C37 -135.6(3) . .
N4 Li4 N6 C41 -171.04(12) . .
N5 Li4 N6 C41 102.29(11) . .
C29 Li4 N6 C41 -6.78(19) . .
Li3 Li4 N6 C41 -55.80(14) . .
N4 Li4 N6 C40 72.14(15) . .
N5 Li4 N6 C40 -14.53(12) . .
C29 Li4 N6 C40 -123.60(16) . .
Li3 Li4 N6 C40 -172.62(12) . .
N4 Li4 N6 C42 -48.42(18) . .
N5 Li4 N6 C42 -135.09(12) . .
C29 Li4 N6 C42 115.83(16) . .
Li3 Li4 N6 C42 66.82(15) . .
C2 Ti1 C1 C7 -140.04(14) . .
C3 Ti1 C1 C7 -119.32(10) . .
C5 Ti1 C1 C7 -51.32(10) . .
C6 Ti1 C1 C7 -20.80(9) . .
C4 Ti1 C1 C7 -88.67(10) . .
C12 Ti1 C1 C7 149.47(9) . .
C9 Ti1 C1 C7 84.60(10) . .
C8 Ti1 C1 C7 120.19(9) . .
C10 Ti1 C1 C7 68.38(13) . .
C11 Ti1 C1 C7 139.02(16) . .
C7 Ti1 C1 C2 140.04(14) . .
C3 Ti1 C1 C2 20.71(9) . .
C5 Ti1 C1 C2 88.71(10) . .
C6 Ti1 C1 C2 119.24(10) . .
C4 Ti1 C1 C2 51.36(10) . .
C12 Ti1 C1 C2 -70.50(11) . .
C9 Ti1 C1 C2 -135.36(9) . .
C8 Ti1 C1 C2 -99.77(9) . .
C10 Ti1 C1 C2 -151.59(11) . .
C11 Ti1 C1 C2 -80.94(19) . .
C2 Ti1 C1 Li1 103.7(3) . 2_665
C7 Ti1 C1 Li1 -116.2(3) . 2_665
C3 Ti1 C1 Li1 124.4(2) . 2_665
C5 Ti1 C1 Li1 -167.6(2) . 2_665
C6 Ti1 C1 Li1 -137.0(2) . 2_665
C4 Ti1 C1 Li1 155.1(2) . 2_665
C12 Ti1 C1 Li1 33.2(3) . 2_665
C9 Ti1 C1 Li1 -31.6(2) . 2_665
C8 Ti1 C1 Li1 3.9(2) . 2_665
C10 Ti1 C1 Li1 -47.9(3) . 2_665
C11 Ti1 C1 Li1 22.8(3) . 2_665
C2 Ti1 C1 Li1 97.82(12) . .
C7 Ti1 C1 Li1 -122.15(13) . .
C3 Ti1 C1 Li1 118.53(10) . .
C5 Ti1 C1 Li1 -173.47(9) . .
C6 Ti1 C1 Li1 -142.95(10) . .
C4 Ti1 C1 Li1 149.18(10) . .
C12 Ti1 C1 Li1 27.32(11) . .
C9 Ti1 C1 Li1 -37.55(10) . .
C8 Ti1 C1 Li1 -1.96(10) . .
C10 Ti1 C1 Li1 -53.77(14) . .
C11 Ti1 C1 Li1 16.9(2) . .
C1 Li1 C1 C7 114.12(17) 2_665 .
C8 Li1 C1 C7 -60.57(17) . .
Li1 Li1 C1 C7 114.12(17) 2_665 .
Ti1 Li1 C1 C7 -62.67(11) . .
Li2 Li1 C1 C7 -70.3(3) . .
C1 Li1 C1 C2 -114.04(15) 2_665 .
C8 Li1 C1 C2 71.27(14) . .
Li1 Li1 C1 C2 -114.05(15) 2_665 .
Ti1 Li1 C1 C2 69.17(9) . .
Li2 Li1 C1 C2 61.5(3) . .
C1 Li1 C1 Li1 0.0 2_665 2_665
C8 Li1 C1 Li1 -174.7(2) . 2_665
Ti1 Li1 C1 Li1 -176.78(14) . 2_665
Li2 Li1 C1 Li1 175.5(4) . 2_665
C1 Li1 C1 Ti1 176.79(14) 2_665 .
C8 Li1 C1 Ti1 2.10(10) . .
Li1 Li1 C1 Ti1 176.78(14) 2_665 .
Li2 Li1 C1 Ti1 -7.7(3) . .
C7 C1 C2 C3 3.7(3) . .
Li1 C1 C2 C3 169.09(16) 2_665 .
Ti1 C1 C2 C3 -43.80(17) . .
Li1 C1 C2 C3 -121.72(18) . .
C7 C1 C2 Ti1 47.49(14) . .
Li1 C1 C2 Ti1 -147.11(11) 2_665 .
Li1 C1 C2 Ti1 -77.92(8) . .
C7 Ti1 C2 C1 -24.76(9) . .
C3 Ti1 C2 C1 -146.85(15) . .
C5 Ti1 C2 C1 -93.64(10) . .
C6 Ti1 C2 C1 -56.26(10) . .
C4 Ti1 C2 C1 -124.48(10) . .
C12 Ti1 C2 C1 125.71(9) . .
C9 Ti1 C2 C1 65.50(12) . .
C8 Ti1 C2 C1 88.08(9) . .
C10 Ti1 C2 C1 109.0(2) . .
C11 Ti1 C2 C1 150.15(9) . .
C7 Ti1 C2 C3 122.09(11) . .
C1 Ti1 C2 C3 146.84(15) . .
C5 Ti1 C2 C3 53.20(11) . .
C6 Ti1 C2 C3 90.59(11) . .
C4 Ti1 C2 C3 22.36(10) . .
C12 Ti1 C2 C3 -87.44(10) . .
C9 Ti1 C2 C3 -147.65(10) . .
C8 Ti1 C2 C3 -125.07(10) . .
C10 Ti1 C2 C3 -104.2(2) . .
C11 Ti1 C2 C3 -63.00(13) . .
C1 C2 C3 C4 -1.9(3) . .
Ti1 C2 C3 C4 -45.42(16) . .
C1 C2 C3 Ti1 43.52(17) . .
C2 Ti1 C3 C4 143.45(16) . .
C7 Ti1 C3 C4 90.05(11) . .
C1 Ti1 C3 C4 122.64(11) . .
C5 Ti1 C3 C4 21.56(10) . .
C6 Ti1 C3 C4 52.21(11) . .
C12 Ti1 C3 C4 -114.98(10) . .
C9 Ti1 C3 C4 -134.05(15) . .
C8 Ti1 C3 C4 -147.09(10) . .
C10 Ti1 C3 C4 -64.83(15) . .
C11 Ti1 C3 C4 -79.56(11) . .
C7 Ti1 C3 C2 -53.39(10) . .
C1 Ti1 C3 C2 -20.81(10) . .
C5 Ti1 C3 C2 -121.89(11) . .
C6 Ti1 C3 C2 -91.24(11) . .
C4 Ti1 C3 C2 -143.45(16) . .
C12 Ti1 C3 C2 101.57(10) . .
C9 Ti1 C3 C2 82.50(18) . .
C8 Ti1 C3 C2 69.46(11) . .
C10 Ti1 C3 C2 151.72(11) . .
C11 Ti1 C3 C2 136.99(10) . .
C2 C3 C4 C5 0.6(3) . .
Ti1 C3 C4 C5 -44.03(16) . .
C2 C3 C4 Ti1 44.62(16) . .
C2 Ti1 C4 C3 -22.92(10) . .
C7 Ti1 C4 C3 -91.89(11) . .
C1 Ti1 C4 C3 -53.77(11) . .
C5 Ti1 C4 C3 -145.11(15) . .
C6 Ti1 C4 C3 -123.10(11) . .
C12 Ti1 C4 C3 76.04(11) . .
C9 Ti1 C4 C3 140.60(14) . .
C8 Ti1 C4 C3 61.38(15) . .
C10 Ti1 C4 C3 141.37(10) . .
C11 Ti1 C4 C3 110.45(10) . .
C2 Ti1 C4 C5 122.19(11) . .
C7 Ti1 C4 C5 53.23(10) . .
C1 Ti1 C4 C5 91.34(10) . .
C3 Ti1 C4 C5 145.11(15) . .
C6 Ti1 C4 C5 22.01(10) . .
C12 Ti1 C4 C5 -138.85(10) . .
C9 Ti1 C4 C5 -74.29(18) . .
C8 Ti1 C4 C5 -153.51(11) . .
C10 Ti1 C4 C5 -73.52(11) . .
C11 Ti1 C4 C5 -104.43(10) . .
C3 C4 C5 C6 -1.4(3) . .
Ti1 C4 C5 C6 -45.37(16) . .
C3 C4 C5 Ti1 44.00(16) . .
C2 Ti1 C5 C4 -53.17(11) . .
C7 Ti1 C5 C4 -122.17(11) . .
C1 Ti1 C5 C4 -91.55(10) . .
C3 Ti1 C5 C4 -21.50(10) . .
C6 Ti1 C5 C4 -144.39(16) . .
C12 Ti1 C5 C4 62.75(14) . .
C9 Ti1 C5 C4 146.40(10) . .
C8 Ti1 C5 C4 120.7(2) . .
C10 Ti1 C5 C4 120.11(10) . .
C11 Ti1 C5 C4 84.56(11) . .
C2 Ti1 C5 C6 91.22(11) . .
C7 Ti1 C5 C6 22.22(10) . .
C1 Ti1 C5 C6 52.84(11) . .
C3 Ti1 C5 C6 122.89(12) . .
C4 Ti1 C5 C6 144.39(16) . .
C12 Ti1 C5 C6 -152.86(10) . .
C9 Ti1 C5 C6 -69.21(12) . .
C8 Ti1 C5 C6 -94.9(2) . .
C10 Ti1 C5 C6 -95.50(11) . .
C11 Ti1 C5 C6 -131.05(10) . .
C4 C5 C6 C7 1.7(3) . .
Ti1 C5 C6 C7 -43.78(16) . .
C4 C5 C6 Ti1 45.47(16) . .
C2 Ti1 C6 C5 -90.56(11) . .
C7 Ti1 C6 C5 -144.32(16) . .
C1 Ti1 C6 C5 -123.39(11) . .
C3 Ti1 C6 C5 -52.37(11) . .
C4 Ti1 C6 C5 -21.96(10) . .
C12 Ti1 C6 C5 83.3(2) . .
C9 Ti1 C6 C5 130.23(10) . .
C8 Ti1 C6 C5 154.28(10) . .
C10 Ti1 C6 C5 93.88(11) . .
C11 Ti1 C6 C5 65.68(12) . .
C2 Ti1 C6 C7 53.76(10) . .
C1 Ti1 C6 C7 20.94(10) . .
C3 Ti1 C6 C7 91.95(10) . .
C5 Ti1 C6 C7 144.32(16) . .
C4 Ti1 C6 C7 122.36(11) . .
C12 Ti1 C6 C7 -132.33(18) . .
C9 Ti1 C6 C7 -85.45(10) . .
C8 Ti1 C6 C7 -61.40(14) . .
C10 Ti1 C6 C7 -121.79(10) . .
C11 Ti1 C6 C7 -150.00(10) . .
C5 C6 C7 C1 0.5(3) . .
Ti1 C6 C7 C1 -43.72(16) . .
C5 C6 C7 Ti1 44.26(16) . .
C2 C1 C7 C6 -3.3(3) . .
Li1 C1 C7 C6 -167.84(16) 2_665 .
Ti1 C1 C7 C6 44.07(17) . .
Li1 C1 C7 C6 112.05(19) . .
C2 C1 C7 Ti1 -47.33(14) . .
Li1 C1 C7 Ti1 148.09(13) 2_665 .
Li1 C1 C7 Ti1 67.97(11) . .
C2 Ti1 C7 C6 -121.62(11) . .
C1 Ti1 C7 C6 -146.53(15) . .
C3 Ti1 C7 C6 -90.00(11) . .
C5 Ti1 C7 C6 -21.98(10) . .
C4 Ti1 C7 C6 -52.83(11) . .
C12 Ti1 C7 C6 150.99(13) . .
C9 Ti1 C7 C6 106.14(10) . .
C8 Ti1 C7 C6 142.39(10) . .
C10 Ti1 C7 C6 72.70(11) . .
C11 Ti1 C7 C6 66.88(17) . .
C2 Ti1 C7 C1 24.91(9) . .
C3 Ti1 C7 C1 56.53(10) . .
C5 Ti1 C7 C1 124.55(10) . .
C6 Ti1 C7 C1 146.53(15) . .
C4 Ti1 C7 C1 93.70(10) . .
C12 Ti1 C7 C1 -62.48(17) . .
C9 Ti1 C7 C1 -107.33(9) . .
C8 Ti1 C7 C1 -71.07(10) . .
C10 Ti1 C7 C1 -140.77(9) . .
C11 Ti1 C7 C1 -146.58(12) . .
N2 Li2 C8 C9 -67.92(18) . .
N1 Li2 C8 C9 -165.61(13) . .
N3 Li2 C8 C9 31.3(2) . .
Li1 Li2 C8 C9 109.04(16) . .
N2 Li2 C8 C12 56.06(17) . .
N1 Li2 C8 C12 -41.63(19) . .
N3 Li2 C8 C12 155.25(14) . .
Li1 Li2 C8 C12 -126.97(15) . .
N2 Li2 C8 Li1 -176.97(14) . .
N1 Li2 C8 Li1 85.34(15) . .
N3 Li2 C8 Li1 -77.78(16) . .
N2 Li2 C8 Ti1 157.1(2) . .
N1 Li2 C8 Ti1 59.4(4) . .
N3 Li2 C8 Ti1 -103.7(3) . .
Li1 Li2 C8 Ti1 -25.9(3) . .
C1 Li1 C8 C9 -107.0(3) 2_665 .
C1 Li1 C8 C9 63.78(15) . .
Li1 Li1 C8 C9 54.0(5) 2_665 .
Ti1 Li1 C8 C9 65.78(10) . .
Li2 Li1 C8 C9 -122.90(14) . .
C1 Li1 C8 C12 130.7(3) 2_665 .
C1 Li1 C8 C12 -58.52(19) . .
Li1 Li1 C8 C12 -68.3(5) 2_665 .
Ti1 Li1 C8 C12 -56.53(13) . .
Li2 Li1 C8 C12 114.79(17) . .
C1 Li1 C8 Li2 15.9(3) 2_665 .
C1 Li1 C8 Li2 -173.32(13) . .
Li1 Li1 C8 Li2 176.9(5) 2_665 .
Ti1 Li1 C8 Li2 -171.32(10) . .
C1 Li1 C8 Ti1 -172.8(3) 2_665 .
C1 Li1 C8 Ti1 -2.00(10) . .
Li1 Li1 C8 Ti1 -11.8(5) 2_665 .
Li2 Li1 C8 Ti1 171.32(10) . .
C2 Ti1 C8 C9 -152.08(10) . .
C7 Ti1 C8 C9 -76.94(10) . .
C1 Ti1 C8 C9 -113.17(10) . .
C3 Ti1 C8 C9 171.46(9) . .
C5 Ti1 C8 C9 34.2(3) . .
C6 Ti1 C8 C9 -40.32(13) . .
C4 Ti1 C8 C9 132.94(12) . .
C12 Ti1 C8 C9 109.93(13) . .
C10 Ti1 C8 C9 34.87(9) . .
C11 Ti1 C8 C9 74.52(10) . .
C2 Ti1 C8 C12 97.99(10) . .
C7 Ti1 C8 C12 173.13(10) . .
C1 Ti1 C8 C12 136.91(10) . .
C3 Ti1 C8 C12 61.53(11) . .
C5 Ti1 C8 C12 -75.7(2) . .
C6 Ti1 C8 C12 -150.25(11) . .
C4 Ti1 C8 C12 23.01(16) . .
C9 Ti1 C8 C12 -109.93(13) . .
C10 Ti1 C8 C12 -75.05(10) . .
C11 Ti1 C8 C12 -35.41(9) . .
C2 Ti1 C8 Li2 -10.7(3) . .
C7 Ti1 C8 Li2 64.5(3) . .
C1 Ti1 C8 Li2 28.2(3) . .
C3 Ti1 C8 Li2 -47.1(3) . .
C5 Ti1 C8 Li2 175.6(3) . .
C6 Ti1 C8 Li2 101.1(3) . .
C4 Ti1 C8 Li2 -85.7(3) . .
C12 Ti1 C8 Li2 -108.7(3) . .
C9 Ti1 C8 Li2 141.4(3) . .
C10 Ti1 C8 Li2 176.3(3) . .
C11 Ti1 C8 Li2 -144.1(3) . .
C2 Ti1 C8 Li1 -36.88(10) . .
C7 Ti1 C8 Li1 38.26(11) . .
C1 Ti1 C8 Li1 2.03(10) . .
C3 Ti1 C8 Li1 -73.34(10) . .
C5 Ti1 C8 Li1 149.4(2) . .
C6 Ti1 C8 Li1 74.88(13) . .
C4 Ti1 C8 Li1 -111.87(13) . .
C12 Ti1 C8 Li1 -134.87(13) . .
C9 Ti1 C8 Li1 115.20(13) . .
C10 Ti1 C8 Li1 150.07(11) . .
C11 Ti1 C8 Li1 -170.28(11) . .
C12 C8 C9 C10 1.18(17) . .
Li2 C8 C9 C10 130.47(14) . .
Li1 C8 C9 C10 -134.85(13) . .
Ti1 C8 C9 C10 -64.19(11) . .
C12 C8 C9 Ti1 65.37(9) . .
Li2 C8 C9 Ti1 -165.35(13) . .
Li1 C8 C9 Ti1 -70.66(10) . .
C2 Ti1 C9 C10 159.33(10) . .
C7 Ti1 C9 C10 -124.37(10) . .
C1 Ti1 C9 C10 -163.46(10) . .
C3 Ti1 C9 C10 101.16(17) . .
C5 Ti1 C9 C10 -48.32(13) . .
C6 Ti1 C9 C10 -85.51(11) . .
C4 Ti1 C9 C10 1.2(2) . .
C12 Ti1 C9 C10 78.92(11) . .
C8 Ti1 C9 C10 120.11(14) . .
C11 Ti1 C9 C10 36.86(9) . .
C2 Ti1 C9 C8 39.22(13) . .
C7 Ti1 C9 C8 115.52(9) . .
C1 Ti1 C9 C8 76.43(10) . .
C3 Ti1 C9 C8 -18.9(2) . .
C5 Ti1 C9 C8 -168.43(9) . .
C6 Ti1 C9 C8 154.38(9) . .
C4 Ti1 C9 C8 -118.95(15) . .
C12 Ti1 C9 C8 -41.19(9) . .
C10 Ti1 C9 C8 -120.11(14) . .
C11 Ti1 C9 C8 -83.25(10) . .
C8 C9 C10 C11 -1.17(18) . .
Ti1 C9 C10 C11 -63.97(11) . .
C8 C9 C10 Ti1 62.80(11) . .
C2 Ti1 C10 C11 56.7(2) . .
C7 Ti1 C10 C11 -175.57(9) . .
C1 Ti1 C10 C11 142.86(11) . .
C3 Ti1 C10 C11 -24.94(15) . .
C5 Ti1 C10 C11 -100.04(10) . .
C6 Ti1 C10 C11 -138.51(10) . .
C4 Ti1 C10 C11 -63.43(11) . .
C12 Ti1 C10 C11 37.65(9) . .
C9 Ti1 C10 C11 115.99(14) . .
C8 Ti1 C10 C11 80.14(10) . .
C2 Ti1 C10 C9 -59.3(2) . .
C7 Ti1 C10 C9 68.44(12) . .
C1 Ti1 C10 C9 26.88(16) . .
C3 Ti1 C10 C9 -140.92(11) . .
C5 Ti1 C10 C9 143.97(10) . .
C6 Ti1 C10 C9 105.51(11) . .
C4 Ti1 C10 C9 -179.41(10) . .
C12 Ti1 C10 C9 -78.34(10) . .
C8 Ti1 C10 C9 -35.85(9) . .
C11 Ti1 C10 C9 -115.99(14) . .
C9 C10 C11 C12 0.61(17) . .
Ti1 C10 C11 C12 -61.71(11) . .
C9 C10 C11 Ti1 62.31(11) . .
C2 Ti1 C11 C10 -159.87(10) . .
C7 Ti1 C11 C10 8.90(18) . .
C1 Ti1 C11 C10 -101.33(18) . .
C3 Ti1 C11 C10 164.21(10) . .
C5 Ti1 C11 C10 89.44(10) . .
C6 Ti1 C11 C10 54.20(12) . .
C4 Ti1 C11 C10 127.15(10) . .
C12 Ti1 C11 C10 -116.39(14) . .
C9 Ti1 C11 C10 -37.73(9) . .
C8 Ti1 C11 C10 -79.94(10) . .
C2 Ti1 C11 C12 -43.48(13) . .
C7 Ti1 C11 C12 125.29(14) . .
C1 Ti1 C11 C12 15.1(2) . .
C3 Ti1 C11 C12 -79.40(11) . .
C5 Ti1 C11 C12 -154.17(10) . .
C6 Ti1 C11 C12 170.59(9) . .
C4 Ti1 C11 C12 -116.46(10) . .
C9 Ti1 C11 C12 78.67(10) . .
C8 Ti1 C11 C12 36.45(9) . .
C10 Ti1 C11 C12 116.39(14) . .
C10 C11 C12 C8 0.13(18) . .
Ti1 C11 C12 C8 -63.47(11) . .
C10 C11 C12 Ti1 63.60(11) . .
C9 C8 C12 C11 -0.78(16) . .
Li2 C8 C12 C11 -135.68(14) . .
Li1 C8 C12 C11 124.83(16) . .
Ti1 C8 C12 C11 64.91(11) . .
C9 C8 C12 Ti1 -65.69(9) . .
Li2 C8 C12 Ti1 159.41(12) . .
Li1 C8 C12 Ti1 59.92(14) . .
C2 Ti1 C12 C11 149.17(10) . .
C7 Ti1 C12 C11 -132.32(13) . .
C1 Ti1 C12 C11 -173.50(9) . .
C3 Ti1 C12 C11 110.29(10) . .
C5 Ti1 C12 C11 37.88(14) . .
C6 Ti1 C12 C11 -24.5(2) . .
C4 Ti1 C12 C11 73.73(11) . .
C9 Ti1 C12 C11 -78.32(10) . .
C8 Ti1 C12 C11 -119.21(14) . .
C10 Ti1 C12 C11 -36.57(9) . .
C2 Ti1 C12 C8 -91.62(10) . .
C7 Ti1 C12 C8 -13.10(18) . .
C1 Ti1 C12 C8 -54.29(12) . .
C3 Ti1 C12 C8 -130.49(10) . .
C5 Ti1 C12 C8 157.09(10) . .
C6 Ti1 C12 C8 94.7(2) . .
C4 Ti1 C12 C8 -167.05(9) . .
C9 Ti1 C12 C8 40.90(9) . .
C10 Ti1 C12 C8 82.64(10) . .
C11 Ti1 C12 C8 119.21(14) . .
C14 N1 C15 C16 -76.84(16) . .
C13 N1 C15 C16 163.27(13) . .
Li2 N1 C15 C16 44.18(15) . .
C17 N2 C16 C15 -86.35(15) . .
C18 N2 C16 C15 150.18(13) . .
Li2 N2 C16 C15 38.06(15) . .
N1 C15 C16 N2 -60.24(17) . .
C17 N2 C18 C19 160.84(13) . .
C16 N2 C18 C19 -75.28(16) . .
Li2 N2 C18 C19 35.75(16) . .
C20 N3 C19 C18 -71.85(16) . .
C21 N3 C19 C18 168.52(13) . .
Li2 N3 C19 C18 37.63(16) . .
N2 C18 C19 N3 -52.77(18) . .
C23 Ti2 C22 C28 -139.89(15) . .
C24 Ti2 C22 C28 -119.68(11) . .
C27 Ti2 C22 C28 -20.93(10) . .
C26 Ti2 C22 C28 -51.65(11) . .
C25 Ti2 C22 C28 -88.82(11) . .
C30 Ti2 C22 C28 150.99(10) . .
C33 Ti2 C22 C28 87.44(10) . .
C29 Ti2 C22 C28 123.56(10) . .
C31 Ti2 C22 C28 132.69(18) . .
C32 Ti2 C22 C28 69.39(13) . .
C28 Ti2 C22 C23 139.89(15) . .
C24 Ti2 C22 C23 20.21(11) . .
C27 Ti2 C22 C23 118.96(12) . .
C26 Ti2 C22 C23 88.24(11) . .
C25 Ti2 C22 C23 51.08(12) . .
C30 Ti2 C22 C23 -69.11(12) . .
C33 Ti2 C22 C23 -132.67(11) . .
C29 Ti2 C22 C23 -96.54(11) . .
C31 Ti2 C22 C23 -87.4(2) . .
C32 Ti2 C22 C23 -150.71(11) . .
C23 Ti2 C22 Li3 97.5(3) . 2_666
C28 Ti2 C22 Li3 -122.6(3) . 2_666
C24 Ti2 C22 Li3 117.7(3) . 2_666
C27 Ti2 C22 Li3 -143.5(3) . 2_666
C26 Ti2 C22 Li3 -174.2(3) . 2_666
C25 Ti2 C22 Li3 148.6(3) . 2_666
C30 Ti2 C22 Li3 28.4(3) . 2_666
C33 Ti2 C22 Li3 -35.2(3) . 2_666
C29 Ti2 C22 Li3 1.0(3) . 2_666
C31 Ti2 C22 Li3 10.1(4) . 2_666
C32 Ti2 C22 Li3 -53.2(3) . 2_666
C23 Ti2 C22 Li3 91.37(14) . .
C28 Ti2 C22 Li3 -128.74(15) . .
C24 Ti2 C22 Li3 111.58(12) . .
C27 Ti2 C22 Li3 -149.67(12) . .
C26 Ti2 C22 Li3 179.61(11) . .
C25 Ti2 C22 Li3 142.44(11) . .
C30 Ti2 C22 Li3 22.25(13) . .
C33 Ti2 C22 Li3 -41.30(11) . .
C29 Ti2 C22 Li3 -5.18(11) . .
C31 Ti2 C22 Li3 4.0(2) . .
C32 Ti2 C22 Li3 -59.35(14) . .
C22 Li3 C22 C28 117.06(19) 2_666 .
C29 Li3 C22 C28 -54.0(2) . .
Li3 Li3 C22 C28 117.06(19) 2_666 .
Ti2 Li3 C22 C28 -59.64(13) . .
Li4 Li3 C22 C28 -53.2(4) . .
C22 Li3 C22 C23 -112.92(18) 2_666 .
C29 Li3 C22 C23 75.99(15) . .
Li3 Li3 C22 C23 -112.92(18) 2_666 .
Ti2 Li3 C22 C23 70.38(10) . .
Li4 Li3 C22 C23 76.8(3) . .
C22 Li3 C22 Li3 0.0 2_666 2_666
C29 Li3 C22 Li3 -171.1(2) . 2_666
Ti2 Li3 C22 Li3 -176.69(17) . 2_666
Li4 Li3 C22 Li3 -170.3(4) . 2_666
C22 Li3 C22 Ti2 176.69(17) 2_666 .
C29 Li3 C22 Ti2 5.60(12) . .
Li3 Li3 C22 Ti2 176.69(17) 2_666 .
Li4 Li3 C22 Ti2 6.4(3) . .
C28 C22 C23 C24 4.2(3) . .
Li3 C22 C23 C24 168.97(18) 2_666 .
Ti2 C22 C23 C24 -43.53(19) . .
Li3 C22 C23 C24 -123.1(2) . .
C28 C22 C23 Ti2 47.72(15) . .
Li3 C22 C23 Ti2 -147.50(12) 2_666 .
Li3 C22 C23 Ti2 -79.61(9) . .
C28 Ti2 C23 C24 122.69(12) . .
C22 Ti2 C23 C24 147.49(17) . .
C27 Ti2 C23 C24 91.10(12) . .
C26 Ti2 C23 C24 53.92(12) . .
C25 Ti2 C23 C24 23.03(11) . .
C30 Ti2 C23 C24 -84.64(12) . .
C33 Ti2 C23 C24 -146.40(11) . .
C29 Ti2 C23 C24 -121.91(11) . .
C31 Ti2 C23 C24 -62.81(15) . .
C32 Ti2 C23 C24 -114.5(2) . .
C28 Ti2 C23 C22 -24.80(10) . .
C24 Ti2 C23 C22 -147.49(17) . .
C27 Ti2 C23 C22 -56.39(11) . .
C26 Ti2 C23 C22 -93.57(11) . .
C25 Ti2 C23 C22 -124.46(12) . .
C30 Ti2 C23 C22 127.87(10) . .
C33 Ti2 C23 C22 66.11(13) . .
C29 Ti2 C23 C22 90.61(10) . .
C31 Ti2 C23 C22 149.70(10) . .
C32 Ti2 C23 C22 98.0(2) . .
C22 C23 C24 C25 -3.1(3) . .
Ti2 C23 C24 C25 -46.33(17) . .
C22 C23 C24 Ti2 43.20(19) . .
C23 Ti2 C24 C25 142.38(17) . .
C28 Ti2 C24 C25 89.64(12) . .
C22 Ti2 C24 C25 121.98(12) . .
C27 Ti2 C24 C25 51.78(12) . .
C26 Ti2 C24 C25 21.49(11) . .
C30 Ti2 C24 C25 -113.34(11) . .
C33 Ti2 C24 C25 -141.63(15) . .
C29 Ti2 C24 C25 -146.82(10) . .
C31 Ti2 C24 C25 -78.97(12) . .
C32 Ti2 C24 C25 -68.35(17) . .
C28 Ti2 C24 C23 -52.74(12) . .
C22 Ti2 C24 C23 -20.40(11) . .
C27 Ti2 C24 C23 -90.60(12) . .
C26 Ti2 C24 C23 -120.89(12) . .
C25 Ti2 C24 C23 -142.38(17) . .
C30 Ti2 C24 C23 104.28(11) . .
C33 Ti2 C24 C23 75.99(19) . .
C29 Ti2 C24 C23 70.80(12) . .
C31 Ti2 C24 C23 138.65(11) . .
C32 Ti2 C24 C23 149.27(12) . .
C23 C24 C25 C26 1.2(3) . .
Ti2 C24 C25 C26 -44.34(18) . .
C23 C24 C25 Ti2 45.53(17) . .
C23 Ti2 C25 C24 -23.42(11) . .
C28 Ti2 C25 C24 -92.12(12) . .
C22 Ti2 C25 C24 -54.15(12) . .
C27 Ti2 C25 C24 -123.52(12) . .
C26 Ti2 C25 C24 -145.12(17) . .
C30 Ti2 C25 C24 76.91(12) . .
C33 Ti2 C25 C24 135.15(18) . .
C29 Ti2 C25 C24 57.81(16) . .
C31 Ti2 C25 C24 112.29(11) . .
C32 Ti2 C25 C24 142.06(11) . .
C23 Ti2 C25 C26 121.70(12) . .
C28 Ti2 C25 C26 53.00(11) . .
C22 Ti2 C25 C26 90.97(11) . .
C24 Ti2 C25 C26 145.12(17) . .
C27 Ti2 C25 C26 21.60(10) . .
C30 Ti2 C25 C26 -137.97(10) . .
C33 Ti2 C25 C26 -79.7(2) . .
C29 Ti2 C25 C26 -157.07(10) . .
C31 Ti2 C25 C26 -102.59(10) . .
C32 Ti2 C25 C26 -72.82(12) . .
C24 C25 C26 C27 -0.4(3) . .
Ti2 C25 C26 C27 -44.62(17) . .
C24 C25 C26 Ti2 44.21(18) . .
C23 Ti2 C26 C25 -53.26(11) . .
C28 Ti2 C26 C25 -122.21(12) . .
C22 Ti2 C26 C25 -91.47(11) . .
C24 Ti2 C26 C25 -21.50(11) . .
C27 Ti2 C26 C25 -145.00(16) . .
C30 Ti2 C26 C25 62.19(14) . .
C33 Ti2 C26 C25 148.37(11) . .
C29 Ti2 C26 C25 109.0(3) . .
C31 Ti2 C26 C25 86.96(11) . .
C32 Ti2 C26 C25 122.99(11) . .
C23 Ti2 C26 C27 91.73(12) . .
C28 Ti2 C26 C27 22.78(11) . .
C22 Ti2 C26 C27 53.53(12) . .
C24 Ti2 C26 C27 123.49(12) . .
C25 Ti2 C26 C27 145.00(16) . .
C30 Ti2 C26 C27 -152.81(10) . .
C33 Ti2 C26 C27 -66.64(13) . .
C29 Ti2 C26 C27 -106.0(3) . .
C31 Ti2 C26 C27 -128.05(10) . .
C32 Ti2 C26 C27 -92.02(11) . .
C25 C26 C27 C28 0.0(3) . .
Ti2 C26 C27 C28 -44.65(16) . .
C25 C26 C27 Ti2 44.70(17) . .
C23 Ti2 C27 C26 -89.65(12) . .
C28 Ti2 C27 C26 -143.43(16) . .
C22 Ti2 C27 C26 -122.44(12) . .
C24 Ti2 C27 C26 -51.80(12) . .
C25 Ti2 C27 C26 -21.56(10) . .
C30 Ti2 C27 C26 77.8(2) . .
C33 Ti2 C27 C26 134.47(10) . .
C29 Ti2 C27 C26 157.13(10) . .
C31 Ti2 C27 C26 68.50(12) . .
C32 Ti2 C27 C26 98.38(11) . .
C23 Ti2 C27 C28 53.79(12) . .
C22 Ti2 C27 C28 20.99(10) . .
C24 Ti2 C27 C28 91.64(12) . .
C26 Ti2 C27 C28 143.43(16) . .
C25 Ti2 C27 C28 121.87(12) . .
C30 Ti2 C27 C28 -138.74(18) . .
C33 Ti2 C27 C28 -82.10(11) . .
C29 Ti2 C27 C28 -59.44(15) . .
C31 Ti2 C27 C28 -148.06(10) . .
C32 Ti2 C27 C28 -118.19(11) . .
C23 C22 C28 C27 -3.2(3) . .
Li3 C22 C28 C27 -166.25(17) 2_666 .
Ti2 C22 C28 C27 44.29(17) . .
Li3 C22 C28 C27 108.2(2) . .
C23 C22 C28 Ti2 -47.53(15) . .
Li3 C22 C28 Ti2 149.46(15) 2_666 .
Li3 C22 C28 Ti2 63.93(13) . .
C26 C27 C28 C22 1.3(3) . .
Ti2 C27 C28 C22 -43.93(17) . .
C26 C27 C28 Ti2 45.27(16) . .
C23 Ti2 C28 C22 24.95(10) . .
C24 Ti2 C28 C22 56.06(11) . .
C27 Ti2 C28 C22 146.35(16) . .
C26 Ti2 C28 C22 123.92(11) . .
C25 Ti2 C28 C22 93.21(11) . .
C30 Ti2 C28 C22 -63.12(19) . .
C33 Ti2 C28 C22 -103.56(10) . .
C29 Ti2 C28 C22 -68.00(11) . .
C31 Ti2 C28 C22 -146.95(12) . .
C32 Ti2 C28 C22 -137.66(10) . .
C23 Ti2 C28 C27 -121.39(12) . .
C22 Ti2 C28 C27 -146.35(16) . .
C24 Ti2 C28 C27 -90.28(12) . .
C26 Ti2 C28 C27 -22.43(11) . .
C25 Ti2 C28 C27 -53.14(12) . .
C30 Ti2 C28 C27 150.53(14) . .
C33 Ti2 C28 C27 110.09(11) . .
C29 Ti2 C28 C27 145.65(10) . .
C31 Ti2 C28 C27 66.70(17) . .
C32 Ti2 C28 C27 75.99(11) . .
N4 Li4 C29 C33 -164.71(13) . .
N5 Li4 C29 C33 -67.69(17) . .
N6 Li4 C29 C33 31.0(2) . .
Li3 Li4 C29 C33 107.76(16) . .
N4 Li4 C29 C30 -40.83(19) . .
N5 Li4 C29 C30 56.19(18) . .
N6 Li4 C29 C30 154.87(14) . .
Li3 Li4 C29 C30 -128.36(17) . .
N4 Li4 C29 Li3 87.53(15) . .
N5 Li4 C29 Li3 -175.44(14) . .
N6 Li4 C29 Li3 -76.76(17) . .
N4 Li4 C29 Ti2 72.8(4) . .
N5 Li4 C29 Ti2 169.8(3) . .
N6 Li4 C29 Ti2 -91.5(4) . .
Li3 Li4 C29 Ti2 -14.8(3) . .
C22 Li3 C29 C33 -103.6(3) 2_666 .
C22 Li3 C29 C33 60.83(17) . .
Li3 Li3 C29 C33 45.2(5) 2_666 .
Ti2 Li3 C29 C33 66.14(10) . .
Li4 Li3 C29 C33 -118.62(14) . .
C22 Li3 C29 C30 134.3(3) 2_666 .
C22 Li3 C29 C30 -61.2(2) . .
Li3 Li3 C29 C30 -76.9(6) 2_666 .
Ti2 Li3 C29 C30 -55.88(14) . .
Li4 Li3 C29 C30 119.35(18) . .
C22 Li3 C29 Li4 15.0(3) 2_666 .
C22 Li3 C29 Li4 179.45(15) . .
Li3 Li3 C29 Li4 163.8(5) 2_666 .
Ti2 Li3 C29 Li4 -175.24(10) . .
C22 Li3 C29 Ti2 -169.8(3) 2_666 .
C22 Li3 C29 Ti2 -5.31(11) . .
Li3 Li3 C29 Ti2 -21.0(5) 2_666 .
Li4 Li3 C29 Ti2 175.24(10) . .
C23 Ti2 C29 C33 -147.64(10) . .
C28 Ti2 C29 C33 -73.58(11) . .
C22 Ti2 C29 C33 -108.85(10) . .
C24 Ti2 C29 C33 176.18(10) . .
C27 Ti2 C29 C33 -37.06(14) . .
C26 Ti2 C29 C33 50.4(3) . .
C25 Ti2 C29 C33 140.78(12) . .
C30 Ti2 C29 C33 110.04(13) . .
C31 Ti2 C29 C33 74.76(10) . .
C32 Ti2 C29 C33 35.00(9) . .
C23 Ti2 C29 C30 102.31(11) . .
C28 Ti2 C29 C30 176.38(10) . .
C22 Ti2 C29 C30 141.11(10) . .
C24 Ti2 C29 C30 66.14(11) . .
C27 Ti2 C29 C30 -147.10(11) . .
C26 Ti2 C29 C30 -59.6(3) . .
C25 Ti2 C29 C30 30.74(15) . .
C33 Ti2 C29 C30 -110.04(13) . .
C31 Ti2 C29 C30 -35.28(9) . .
C32 Ti2 C29 C30 -75.04(10) . .
C23 Ti2 C29 Li4 -18.4(3) . .
C28 Ti2 C29 Li4 55.7(3) . .
C22 Ti2 C29 Li4 20.4(3) . .
C24 Ti2 C29 Li4 -54.6(3) . .
C27 Ti2 C29 Li4 92.2(3) . .
C26 Ti2 C29 Li4 179.6(3) . .
C25 Ti2 C29 Li4 -90.0(3) . .
C30 Ti2 C29 Li4 -120.7(4) . .
C33 Ti2 C29 Li4 129.2(4) . .
C31 Ti2 C29 Li4 -156.0(4) . .
C32 Ti2 C29 Li4 164.2(4) . .
C23 Ti2 C29 Li3 -33.37(12) . .
C28 Ti2 C29 Li3 40.69(12) . .
C22 Ti2 C29 Li3 5.42(11) . .
C24 Ti2 C29 Li3 -69.55(12) . .
C27 Ti2 C29 Li3 77.21(14) . .
C26 Ti2 C29 Li3 164.7(3) . .
C25 Ti2 C29 Li3 -104.95(14) . .
C30 Ti2 C29 Li3 -135.69(14) . .
C33 Ti2 C29 Li3 114.27(13) . .
C31 Ti2 C29 Li3 -170.97(12) . .
C32 Ti2 C29 Li3 149.28(12) . .
C33 C29 C30 C31 -0.93(17) . .
Li4 C29 C30 C31 -133.15(14) . .
Li3 C29 C30 C31 123.95(16) . .
Ti2 C29 C30 C31 64.85(11) . .
C33 C29 C30 Ti2 -65.78(10) . .
Li4 C29 C30 Ti2 161.99(12) . .
Li3 C29 C30 Ti2 59.10(14) . .
C23 Ti2 C30 C31 153.82(11) . .
C28 Ti2 C30 C31 -126.59(15) . .
C22 Ti2 C30 C31 -169.16(10) . .
C24 Ti2 C30 C31 115.57(11) . .
C27 Ti2 C30 C31 -13.1(2) . .
C26 Ti2 C30 C31 43.95(14) . .
C25 Ti2 C30 C31 78.98(12) . .
C33 Ti2 C30 C31 -78.48(10) . .
C29 Ti2 C30 C31 -119.30(14) . .
C32 Ti2 C30 C31 -36.77(9) . .
C23 Ti2 C30 C29 -86.88(11) . .
C28 Ti2 C30 C29 -7.3(2) . .
C22 Ti2 C30 C29 -49.86(12) . .
C24 Ti2 C30 C29 -125.13(10) . .
C27 Ti2 C30 C29 106.2(2) . .
C26 Ti2 C30 C29 163.25(10) . .
C25 Ti2 C30 C29 -161.73(10) . .
C33 Ti2 C30 C29 40.82(9) . .
C31 Ti2 C30 C29 119.30(14) . .
C32 Ti2 C30 C29 82.53(10) . .
C29 C30 C31 C32 0.50(18) . .
Ti2 C30 C31 C32 63.90(11) . .
C29 C30 C31 Ti2 -63.41(11) . .
C23 Ti2 C31 C32 -154.28(11) . .
C28 Ti2 C31 C32 14.54(17) . .
C22 Ti2 C31 C32 -90.1(2) . .
C24 Ti2 C31 C32 169.55(10) . .
C27 Ti2 C31 C32 58.53(12) . .
C26 Ti2 C31 C32 94.46(11) . .
C25 Ti2 C31 C32 132.37(10) . .
C30 Ti2 C31 C32 -116.18(14) . .
C33 Ti2 C31 C32 -37.53(9) . .
C29 Ti2 C31 C32 -79.73(10) . .
C23 Ti2 C31 C30 -38.10(15) . .
C28 Ti2 C31 C30 130.72(13) . .
C22 Ti2 C31 C30 26.1(2) . .
C24 Ti2 C31 C30 -74.27(12) . .
C27 Ti2 C31 C30 174.71(10) . .
C26 Ti2 C31 C30 -149.36(11) . .
C25 Ti2 C31 C30 -111.45(11) . .
C33 Ti2 C31 C30 78.65(10) . .
C29 Ti2 C31 C30 36.45(9) . .
C32 Ti2 C31 C30 116.18(14) . .
C30 C31 C32 C33 0.18(17) . .
Ti2 C31 C32 C33 62.15(11) . .
C30 C31 C32 Ti2 -61.97(11) . .
C23 Ti2 C32 C31 71.9(3) . .
C28 Ti2 C32 C31 -172.35(9) . .
C22 Ti2 C32 C31 146.88(11) . .
C24 Ti2 C32 C31 -17.48(17) . .
C27 Ti2 C32 C31 -134.53(10) . .
C26 Ti2 C32 C31 -96.05(11) . .
C25 Ti2 C32 C31 -59.18(12) . .
C30 Ti2 C32 C31 37.66(9) . .
C33 Ti2 C32 C31 116.24(14) . .
C29 Ti2 C32 C31 80.23(10) . .
C23 Ti2 C32 C33 -44.3(3) . .
C28 Ti2 C32 C33 71.40(11) . .
C22 Ti2 C32 C33 30.63(15) . .
C24 Ti2 C32 C33 -133.73(14) . .
C27 Ti2 C32 C33 109.22(11) . .
C26 Ti2 C32 C33 147.71(10) . .
C25 Ti2 C32 C33 -175.42(10) . .
C30 Ti2 C32 C33 -78.59(10) . .
C29 Ti2 C32 C33 -36.01(9) . .
C31 Ti2 C32 C33 -116.24(14) . .
C31 C32 C33 C29 -0.80(18) . .
Ti2 C32 C33 C29 62.82(11) . .
C31 C32 C33 Ti2 -63.62(11) . .
C30 C29 C33 C32 1.04(17) . .
Li4 C29 C33 C32 132.15(14) . .
Li3 C29 C33 C32 -135.16(14) . .
Ti2 C29 C33 C32 -64.31(11) . .
C30 C29 C33 Ti2 65.35(9) . .
Li4 C29 C33 Ti2 -163.53(12) . .
Li3 C29 C33 Ti2 -70.85(10) . .
C23 Ti2 C33 C32 163.32(11) . .
C28 Ti2 C33 C32 -121.01(11) . .
C22 Ti2 C33 C32 -160.08(10) . .
C24 Ti2 C33 C32 112.06(17) . .
C27 Ti2 C33 C32 -82.46(11) . .
C26 Ti2 C33 C32 -45.58(14) . .
C25 Ti2 C33 C32 10.1(2) . .
C30 Ti2 C33 C32 78.67(10) . .
C29 Ti2 C33 C32 119.82(14) . .
C31 Ti2 C33 C32 36.78(9) . .
C23 Ti2 C33 C29 43.49(13) . .
C28 Ti2 C33 C29 119.17(9) . .
C22 Ti2 C33 C29 80.10(10) . .
C24 Ti2 C33 C29 -7.8(2) . .
C27 Ti2 C33 C29 157.72(9) . .
C26 Ti2 C33 C29 -165.40(9) . .
C25 Ti2 C33 C29 -109.70(19) . .
C30 Ti2 C33 C29 -41.15(9) . .
C31 Ti2 C33 C29 -83.04(10) . .
C32 Ti2 C33 C29 -119.82(14) . .
C35 N4 C36 C37 -77.49(16) . .
C34 N4 C36 C37 163.18(12) . .
Li4 N4 C36 C37 45.59(15) . .
C39 N5 C37 C36 150.26(12) . .
C38 N5 C37 C36 -86.44(14) . .
Li4 N5 C37 C36 38.33(14) . .
N4 C36 C37 N5 -61.88(16) . .
C38 N5 C39 C40 162.86(12) . .
C37 N5 C39 C40 -73.56(15) . .
Li4 N5 C39 C40 36.65(15) . .
C41 N6 C40 C39 -74.33(15) . .
C42 N6 C40 C39 165.49(12) . .
Li4 N6 C40 C39 39.20(16) . .
N5 C39 C40 N6 -54.62(17) . .
C48 C43 C44 C45 -0.9(2) . .
C43 C44 C45 C46 0.4(2) . .
C44 C45 C46 C47 0.3(2) . .
C45 C46 C47 C48 -0.5(2) . .
C46 C47 C48 C43 0.0(2) . .
C46 C47 C48 C49 177.50(14) . .
C44 C43 C48 C47 0.7(2) . .
C44 C43 C48 C49 -176.78(14) . .
